data_4135060
loop_
_publ_author_name
'Sun, Zhongwei'
'Li, Pan'
'Xu, Shijun'
'Li, Zi-Ying'
'Nomura, Yoshiaki'
'Li, Zimu'
'Liu, Xiaoyun'
'Zhang, Shaodong'

_publ_section_title
;
 Controlled Hierarchical Self-Assembly of Catenated Cages.
;
_journal_name_full 'Journal of the American Chemical Society'
_journal_paper_doi 10.1021/jacs.0c03330
_journal_year 2020
_chemical_formula_moiety '2(C84 H72 N6 S6), 3(C4 H8 O)'
_chemical_formula_sum 'C180 H168 N12 O3 S12'
_chemical_formula_weight 2931.97
_space_group_crystal_system monoclinic
_space_group_IT_number 15
_space_group_name_Hall '-C 2yc'
_space_group_name_H-M_alt 'C 1 2/c 1'
_atom_sites_solution_hydrogens mixed
_audit_creation_date 2020-01-28
_audit_creation_method
;
Olex2 1.2
(compiled 2018.05.29 svn.r3510 for OlexSys, GUI svn.r5506)
;
_cell_angle_alpha 90
_cell_angle_beta 118.0400(10)
_cell_angle_gamma 90
_cell_formula_units_Z 8
_cell_length_a 70.5814(19)
_cell_length_b 15.2442(4)
_cell_length_c 41.8633(11)
_cell_measurement_reflns_used 9935
_cell_measurement_temperature 170(2)
_cell_measurement_theta_max 46.671
_cell_measurement_theta_min 3.142
_cell_volume 39755.9(19)
_computing_cell_refinement 'SAINT v8.37A (Bruker, 2015)'
_computing_data_reduction 'SAINT v8.37A (Bruker, 2015)'
_computing_molecular_graphics 'Olex2 (Dolomanov et al., 2009)'
_computing_publication_material 'Olex2 (Dolomanov et al., 2009)'
_computing_structure_refinement 'ShelXL (Sheldrick, 2015)'
_computing_structure_solution 'ShelXT (Sheldrick, 2015)'
_diffrn_ambient_temperature 170.0
_diffrn_measured_fraction_theta_full 0.999
_diffrn_measured_fraction_theta_max 0.994
_diffrn_measurement_device_type 'Bruker APEX-II CCD'
_diffrn_measurement_method '\f and \w scans'
_diffrn_radiation_type GaK\a
_diffrn_radiation_wavelength 1.34139
_diffrn_reflns_av_R_equivalents 0.0866
_diffrn_reflns_av_unetI/netI 0.0659
_diffrn_reflns_Laue_measured_fraction_full 0.999
_diffrn_reflns_Laue_measured_fraction_max 0.994
_diffrn_reflns_limit_h_max 85
_diffrn_reflns_limit_h_min -86
_diffrn_reflns_limit_k_max 18
_diffrn_reflns_limit_k_min -18
_diffrn_reflns_limit_l_max 51
_diffrn_reflns_limit_l_min -51
_diffrn_reflns_number 216292
_diffrn_reflns_point_group_measured_fraction_full 0.999
_diffrn_reflns_point_group_measured_fraction_max 0.994
_diffrn_reflns_theta_full 53.594
_diffrn_reflns_theta_max 55.073
_diffrn_reflns_theta_min 2.875
_diffrn_standards_number 0
_exptl_absorpt_coefficient_mu 1.032
_exptl_absorpt_correction_T_max 0.7508
_exptl_absorpt_correction_T_min 0.6032
_exptl_absorpt_correction_type multi-scan
_exptl_absorpt_process_details
;
SADABS-2016/2 (Bruker,2016) was used for absorption correction.
wR2(int) was 0.1636 before and 0.0671 after correction.
The Ratio of minimum to maximum transmission is 0.8034.
The \l/2 correction factor is Not present.
;
_exptl_crystal_colour colourless
_exptl_crystal_colour_primary colourless
_exptl_crystal_density_diffrn 0.980
_exptl_crystal_description block
_exptl_crystal_F_000 12384
_exptl_crystal_size_max 0.08
_exptl_crystal_size_mid 0.05
_exptl_crystal_size_min 0.05
_refine_diff_density_max 1.273
_refine_diff_density_min -0.985
_refine_diff_density_rms 0.082
_refine_ls_extinction_method none
_refine_ls_goodness_of_fit_ref 1.043
_refine_ls_hydrogen_treatment constr
_refine_ls_matrix_type full
_refine_ls_number_parameters 1864
_refine_ls_number_reflns 37817
_refine_ls_number_restraints 20
_refine_ls_restrained_S_all 1.045
_refine_ls_R_factor_all 0.1643
_refine_ls_R_factor_gt 0.1069
_refine_ls_shift/su_max 0.047
_refine_ls_shift/su_mean 0.003
_refine_ls_structure_factor_coef Fsqd
_refine_ls_weighting_details 'w=1/[\s^2^(Fo^2^)+(0.1878P)^2^+114.4029P] where P=(Fo^2^+2Fc^2^)/3'
_refine_ls_weighting_scheme calc
_refine_ls_wR_factor_gt 0.3125
_refine_ls_wR_factor_ref 0.3594
_reflns_Friedel_coverage 0.000
_reflns_number_gt 20221
_reflns_number_total 37817
_reflns_threshold_expression 'I > 2\s(I)'
_cod_data_source_file ja0c03330_si_003.cif
_cod_data_source_block CDC-1_3THF
_cod_database_code 4135060
_shelx_shelxl_version_number 2014/7
_shelx_space_group_comment
;
The symmetry employed for this shelxl refinement is uniquely defined
by the following loop, which should always be used as a source of
symmetry information in preference to the above space-group names.
They are only intended as comments.
;
_shelx_estimated_absorpt_t_max 0.950
_shelx_estimated_absorpt_t_min 0.922
_olex2_refinement_description
;
1. Fixed Uiso
 At 1.2 times of:
  All C(H) groups, All C(H,H) groups, All N(H) groups
2. Restrained distances
 C115-C114
 2.2 with sigma of 0.001
 C64-C65
 2.2 with sigma of 0.001
 C35-C36
 2.2 with sigma of 0.001
 C99-C100
 2.2 with sigma of 0.001
 C148-C149
 2.2 with sigma of 0.001
 C119-C120
 2.2 with sigma of 0.001
 N4-C36 = N6-C64 = N8-C99 = N9-C115 = N12-C148
 1.4 with sigma of 0.001
 N5-C51
 1.4 with sigma of 0.001
 N6-C65 = N4-C36 = N3-C30 = N12-C149 = N10-C120 = N9-C114
 1.4 with sigma of 0.001
 N10-C119
 1.4 with sigma of 0.001
 N4-C35
 1.4 with sigma of 0.001
3.a Riding coordinates:
 N3(H3), N4(H4), N6(H6), N9(H9A), N10(H10), N12(H12)
3.b Ternary CH refined with riding coordinates:
 C1(H1), C22(H22), C42(H42), C85(H85), C106(H106), C126(H126)
3.c Secondary CH2 refined with riding coordinates:
 C2(H2A,H2B), C3(H3A,H3B), C4(H4A,H4B), C23(H23A,H23B), C24(H24A,H24B),
 C25(H25A,H25B), C31(H31A,H31B), C35(H35A,H35B), C43(H43A,H43B), C44(H44A,H44B),
  C45(H45A,H45B), C64(H64A,H64B), C86(H86A,H86B), C87(H87A,H87B), C88(H88A,
 H88B), C107(H10A,H10B), C108(H10C,H10D), C109(H10E,H10F), C115(H11A,H11B),
 C119(H11C,H11D), C127(H12A,H12B), C128(H12C,H12D), C129(H12E,H12F), C148(H14A,
 H14B), C169(H16A,H16B), C170(H17A,H17B), C171(H17C,H17D), C172(H17E,H17F),
 C173(H17G,H17H), C174(H17I,H17J), C175(H17K,H17L), C176(H17M,H17N), C177(H17O,
 H17P), C178(H17Q,H17R), C179(H17S,H17T), C180(H18A,H18B)
3.d Aromatic/amide H refined with riding coordinates:
 C6(H6A), C9(H9), C11(H11), C13(H13), C15(H15), C17(H17), C20(H20), C26(H26),
 C29(H29), C33(H33), C37(H37), C40(H40), C46(H46), C49(H49), C51(H51), C53(H53),
  C54(H54), C55(H55), C56(H56), C57(H57), C58(H58), C59(H59), C60(H60),
 C61(H61), C62(H62), C66(H66), C69(H69), C70(H70), C71(H71), C72(H72), C73(H73),
  C74(H74), C75(H75), C76(H76), C77(H77), C78(H78), C79(H79), C80(H80),
 C81(H81), C82(H82), C83(H83), C84(H84), C90(H90), C93(H93), C95(H95), C97(H97),
  C99(H99), C101(H101), C104(H104), C110(H110), C113(H113), C117(H117),
 C121(H121), C124(H124), C130(H130), C133(H133), C135(H135), C137(H137),
 C138(H138), C139(H139), C140(H140), C141(H141), C142(H142), C143(H143),
 C144(H144), C145(H145), C146(H146), C150(H150), C153(H153), C154(H154),
 C155(H155), C156(H156), C157(H157), C158(H158), C159(H159), C160(H160),
 C161(H161), C162(H162), C163(H163), C164(H164), C165(H165), C166(H166),
 C167(H167), C168(H168)
;
_olex2_submission_special_instructions 'No special instructions were received'

loop_
_space_group_symop_operation_xyz
'x, y, z'
'-x, y, -z+1/2'
'x+1/2, y+1/2, z'
'-x+1/2, y+1/2, -z+1/2'
'-x, -y, -z'
'x, -y, z-1/2'
'-x+1/2, -y+1/2, -z'
'x+1/2, -y+1/2, z-1/2'

loop_
_atom_site_label
_atom_site_type_symbol
_atom_site_fract_x
_atom_site_fract_y
_atom_site_fract_z
_atom_site_U_iso_or_equiv
_atom_site_adp_type
_atom_site_occupancy
_atom_site_site_symmetry_order
_atom_site_calc_flag
_atom_site_refinement_flags_posn
_atom_site_refinement_flags_adp
_atom_site_refinement_flags_occupancy
_atom_site_disorder_assembly
_atom_site_disorder_group
S1 S 0.32639(2) -0.52402(11) 0.66017(4) 0.0642(4) Uani 1 1 d . . . . .
S2 S 0.35782(3) -0.67539(11) 0.68591(5) 0.0761(5) Uani 1 1 d . . . . .
S3 S 0.21702(3) 0.23614(11) 0.40716(6) 0.0778(5) Uani 1 1 d . . . . .
S4 S 0.23376(4) 0.09945(13) 0.46621(6) 0.0878(6) Uani 1 1 d . . . . .
S5 S 0.45550(3) -0.13652(13) 0.28116(5) 0.0749(5) Uani 1 1 d . . . . .
S6 S 0.41943(3) -0.01144(11) 0.26753(5) 0.0714(4) Uani 1 1 d . . . . .
N1 N 0.38576(8) -0.1494(3) 0.57543(13) 0.0632(12) Uani 1 1 d . . . . .
N2 N 0.34435(7) 0.0935(3) 0.43173(12) 0.0511(10) Uani 1 1 d . . . . .
N3 N 0.27421(6) -0.2960(3) 0.34869(14) 0.0611(12) Uani 1 1 d D . . . .
H3 H 0.2850 -0.2789 0.3705 0.073 Uiso 1 1 d R . . . .
N4 N 0.34551(6) -0.4356(3) 0.32408(11) 0.0596(12) Uani 1 1 d D . . . .
H4 H 0.3449 -0.4928 0.3298 0.071 Uiso 1 1 d R . . . .
N5 N 0.43453(6) -0.1083(3) 0.47906(11) 0.0525(11) Uani 1 1 d D . . . .
N6 N 0.33622(11) -0.5928(3) 0.46146(10) 0.093(2) Uani 1 1 d D . . . .
H6 H 0.3437 -0.6210 0.4517 0.111 Uiso 1 1 d R . . . .
N9 N 0.39511(12) 0.0891(4) 0.60393(18) 0.125(3) Uani 1 1 d D . . . .
H9A H 0.3850 0.0982 0.5806 0.151 Uiso 1 1 d R . . . .
C1 C 0.35395(9) -0.5593(4) 0.67783(15) 0.0533(13) Uani 1 1 d . . . . .
H1 H 0.3628 -0.5279 0.7012 0.064 Uiso 1 1 calc R . . . .
C2 C 0.34543(12) -0.6948(5) 0.71435(19) 0.0797(19) Uani 1 1 d . . . . .
H2A H 0.3463 -0.7582 0.7199 0.096 Uiso 1 1 calc R . . . .
H2B H 0.3537 -0.6633 0.7375 0.096 Uiso 1 1 calc R . . . .
C3 C 0.32199(13) -0.6659(5) 0.6979(2) 0.089(2) Uani 1 1 d . . . . .
H3A H 0.3138 -0.6935 0.6738 0.107 Uiso 1 1 calc R . . . .
H3B H 0.3158 -0.6867 0.7135 0.107 Uiso 1 1 calc R . . . .
C4 C 0.31955(11) -0.5672(5) 0.69394(18) 0.0745(18) Uani 1 1 d . . . . .
H4A H 0.3289 -0.5395 0.7176 0.089 Uiso 1 1 calc R . . . .
H4B H 0.3045 -0.5513 0.6871 0.089 Uiso 1 1 calc R . . . .
C5 C 0.36137(8) -0.5319(4) 0.65127(14) 0.0495(12) Uani 1 1 d . . . . .
C6 C 0.37256(9) -0.4531(4) 0.65539(14) 0.0538(13) Uani 1 1 d . . . . .
H6A H 0.3764 -0.4185 0.6764 0.065 Uiso 1 1 calc R . . . .
C7 C 0.37808(8) -0.4248(3) 0.62935(13) 0.0484(12) Uani 1 1 d . . . . .
C8 C 0.38913(9) -0.3395(4) 0.63369(15) 0.0524(13) Uani 1 1 d . . . . .
C9 C 0.38307(9) -0.2838(4) 0.60356(15) 0.0553(13) Uani 1 1 d . . . . .
H9 H 0.3722 -0.3025 0.5805 0.066 Uiso 1 1 calc R . . . .
C10 C 0.39244(9) -0.2033(4) 0.60660(15) 0.0548(13) Uani 1 1 d . . . . .
C11 C 0.39693(10) -0.1493(4) 0.56028(16) 0.0587(14) Uani 1 1 d . . . . .
H11 H 0.4097 -0.1832 0.5707 0.070 Uiso 1 1 calc R . . . .
C12 C 0.39187(9) -0.0997(4) 0.52670(14) 0.0526(13) Uani 1 1 d . . . . .
C13 C 0.37324(9) -0.0501(4) 0.50887(15) 0.0531(13) Uani 1 1 d . . . . .
H13 H 0.3636 -0.0460 0.5187 0.064 Uiso 1 1 calc R . . . .
C14 C 0.36861(9) -0.0070(3) 0.47729(15) 0.0516(13) Uani 1 1 d . . . . .
C15 C 0.34893(9) 0.0445(4) 0.45940(15) 0.0549(13) Uani 1 1 d . . . . .
H15 H 0.3390 0.0418 0.4687 0.066 Uiso 1 1 calc R . . . .
C16 C 0.32428(8) 0.1375(3) 0.41660(13) 0.0450(11) Uani 1 1 d . . . . .
C17 C 0.30583(8) 0.0960(3) 0.41193(14) 0.0479(12) Uani 1 1 d . . . . .
H17 H 0.3062 0.0357 0.4179 0.058 Uiso 1 1 calc R . . . .
C18 C 0.28667(8) 0.1425(3) 0.39854(13) 0.0478(12) Uani 1 1 d . . . . .
C19 C 0.26660(8) 0.0957(4) 0.39335(14) 0.0506(12) Uani 1 1 d . . . . .
C20 C 0.25348(9) 0.1293(4) 0.40654(16) 0.0570(14) Uani 1 1 d . . . . .
H20 H 0.2567 0.1849 0.4182 0.068 Uiso 1 1 calc R . . . .
C21 C 0.23573(9) 0.0836(4) 0.40314(16) 0.0555(13) Uani 1 1 d . . . . .
C22 C 0.22144(10) 0.1215(4) 0.41829(18) 0.0639(15) Uani 1 1 d . . . . .
H22 H 0.2073 0.0908 0.4063 0.077 Uiso 1 1 calc R . . . .
C23 C 0.19921(13) 0.2605(6) 0.4260(3) 0.101(3) Uani 1 1 d . . . . .
H23A H 0.1953 0.3234 0.4221 0.121 Uiso 1 1 calc R . . . .
H23B H 0.1858 0.2261 0.4128 0.121 Uiso 1 1 calc R . . . .
C24 C 0.20861(16) 0.2406(6) 0.4659(3) 0.108(3) Uani 1 1 d . . . . .
H24A H 0.1987 0.2625 0.4746 0.129 Uiso 1 1 calc R . . . .
H24B H 0.2223 0.2731 0.4790 0.129 Uiso 1 1 calc R . . . .
C25 C 0.21281(18) 0.1447(6) 0.4750(3) 0.119(3) Uani 1 1 d . . . . .
H25A H 0.1994 0.1115 0.4608 0.143 Uiso 1 1 calc R . . . .
H25B H 0.2170 0.1365 0.5010 0.143 Uiso 1 1 calc R . . . .
C26 C 0.23130(9) 0.0020(3) 0.38692(15) 0.0515(13) Uani 1 1 d . . . . .
H26 H 0.2193 -0.0302 0.3852 0.062 Uiso 1 1 calc R . . . .
C27 C 0.24410(8) -0.0343(3) 0.37296(14) 0.0470(12) Uani 1 1 d . . . . .
C28 C 0.24037(8) -0.1223(3) 0.35696(13) 0.0446(11) Uani 1 1 d . . . . .
C29 C 0.25783(8) -0.1710(3) 0.35985(14) 0.0484(12) Uani 1 1 d . . . . .
H29 H 0.2718 -0.1462 0.3724 0.058 Uiso 1 1 calc R . . . .
C30 C 0.25562(7) -0.2544(3) 0.34508(14) 0.0482(12) Uani 1 1 d D . . . .
C31 C 0.27590(9) -0.3903(4) 0.34707(17) 0.0592(14) Uani 1 1 d . . . . .
H31A H 0.2695 -0.4098 0.3215 0.071 Uiso 1 1 calc R . . . .
H31B H 0.2681 -0.4192 0.3587 0.071 Uiso 1 1 calc R . . . .
C32 C 0.29944(8) -0.4147(3) 0.36672(14) 0.0482(12) Uani 1 1 d . . . . .
C33 C 0.31276(9) -0.3926(4) 0.35194(14) 0.0526(13) Uani 1 1 d . . . . .
H33 H 0.3069 -0.3641 0.3291 0.063 Uiso 1 1 calc R . . . .
C34 C 0.33466(9) -0.4117(4) 0.37022(15) 0.0531(13) Uani 1 1 d . . . . .
C35 C 0.35120(10) -0.3819(4) 0.35427(15) 0.082(2) Uani 1 1 d D . . . .
H35A H 0.3492 -0.3193 0.3473 0.099 Uiso 1 1 calc R . . . .
H35B H 0.3663 -0.3917 0.3725 0.099 Uiso 1 1 calc R . . . .
C36 C 0.36207(7) -0.4235(3) 0.31509(12) 0.0511(13) Uani 1 1 d D . . . .
C37 C 0.37609(8) -0.3585(3) 0.32113(13) 0.0460(11) Uani 1 1 d . . . . .
H37 H 0.3761 -0.3117 0.3361 0.055 Uiso 1 1 calc R . . . .
C38 C 0.39059(8) -0.3531(3) 0.30753(13) 0.0473(12) Uani 1 1 d . . . . .
C39 C 0.40551(8) -0.2789(3) 0.31658(13) 0.0441(11) Uani 1 1 d . . . . .
C40 C 0.40935(8) -0.2376(3) 0.29025(14) 0.0478(12) Uani 1 1 d . . . . .
H40 H 0.4017 -0.2565 0.2658 0.057 Uiso 1 1 calc R . . . .
C41 C 0.42405(8) -0.1698(3) 0.29915(14) 0.0495(12) Uani 1 1 d . . . . .
C42 C 0.42775(9) -0.1245(4) 0.27093(15) 0.0554(13) Uani 1 1 d . . . . .
H42 H 0.4186 -0.1536 0.2472 0.066 Uiso 1 1 calc R . . . .
C43 C 0.45382(14) -0.0802(6) 0.2416(2) 0.096(2) Uani 1 1 d . . . . .
H43A H 0.4679 -0.0849 0.2418 0.115 Uiso 1 1 calc R . . . .
H43B H 0.4431 -0.1106 0.2196 0.115 Uiso 1 1 calc R . . . .
C44 C 0.44790(17) 0.0134(7) 0.2391(3) 0.114(3) Uani 1 1 d . . . . .
H44A H 0.4500 0.0419 0.2198 0.137 Uiso 1 1 calc R . . . .
H44B H 0.4574 0.0429 0.2623 0.137 Uiso 1 1 calc R . . . .
C45 C 0.42467(14) 0.0238(5) 0.2310(2) 0.094(2) Uani 1 1 d . . . . .
H45A H 0.4155 -0.0106 0.2090 0.112 Uiso 1 1 calc R . . . .
H45B H 0.4206 0.0862 0.2256 0.112 Uiso 1 1 calc R . . . .
C46 C 0.43548(8) -0.1417(4) 0.33521(15) 0.0524(13) Uani 1 1 d . . . . .
H46 H 0.4457 -0.0956 0.3414 0.063 Uiso 1 1 calc R . . . .
C47 C 0.43196(8) -0.1812(4) 0.36208(14) 0.0491(12) Uani 1 1 d . . . . .
C48 C 0.44396(8) -0.1508(4) 0.40022(14) 0.0509(12) Uani 1 1 d . . . . .
C49 C 0.43364(8) -0.1454(3) 0.42142(14) 0.0484(12) Uani 1 1 d . . . . .
H49 H 0.4191 -0.1629 0.4116 0.058 Uiso 1 1 calc R . . . .
C50 C 0.44446(8) -0.1148(4) 0.45684(14) 0.0505(12) Uani 1 1 d . . . . .
C51 C 0.41436(7) -0.0683(3) 0.46185(14) 0.0570(14) Uani 1 1 d D . . . .
H51 H 0.4092 -0.0452 0.4381 0.068 Uiso 1 1 calc R . . . .
C52 C 0.40147(9) -0.0621(3) 0.47980(14) 0.0493(12) Uani 1 1 d . . . . .
C53 C 0.40595(9) -0.1052(4) 0.51206(15) 0.0553(13) Uani 1 1 d . . . . .
H53 H 0.4187 -0.1386 0.5242 0.066 Uiso 1 1 calc R . . . .
C54 C 0.38279(9) -0.0134(3) 0.46264(14) 0.0514(13) Uani 1 1 d . . . . .
H54 H 0.3795 0.0160 0.4406 0.062 Uiso 1 1 calc R . . . .
C55 C 0.46607(10) -0.0908(5) 0.47153(17) 0.0709(17) Uani 1 1 d . . . . .
H55 H 0.4738 -0.0725 0.4961 0.085 Uiso 1 1 calc R . . . .
C56 C 0.47595(10) -0.0940(5) 0.45048(18) 0.080(2) Uani 1 1 d . . . . .
H56 H 0.4904 -0.0745 0.4601 0.095 Uiso 1 1 calc R . . . .
C57 C 0.46538(9) -0.1251(5) 0.41522(16) 0.0676(16) Uani 1 1 d . . . . .
H57 H 0.4728 -0.1289 0.4013 0.081 Uiso 1 1 calc R . . . .
C58 C 0.41690(8) -0.2483(3) 0.35221(14) 0.0481(12) Uani 1 1 d . . . . .
H58 H 0.4142 -0.2744 0.3703 0.058 Uiso 1 1 calc R . . . .
C59 C 0.39069(9) -0.4205(4) 0.28459(14) 0.0534(13) Uani 1 1 d . . . . .
H59 H 0.4002 -0.4180 0.2745 0.064 Uiso 1 1 calc R . . . .
C60 C 0.37663(10) -0.4910(4) 0.27686(15) 0.0581(14) Uani 1 1 d . . . . .
H60 H 0.3772 -0.5380 0.2625 0.070 Uiso 1 1 calc R . . . .
C61 C 0.36198(9) -0.4941(4) 0.28955(14) 0.0539(13) Uani 1 1 d . . . . .
H61 H 0.3518 -0.5403 0.2824 0.065 Uiso 1 1 calc R . . . .
C62 C 0.34288(9) -0.4524(4) 0.40410(16) 0.0622(15) Uani 1 1 d . . . . .
H62 H 0.3577 -0.4678 0.4165 0.075 Uiso 1 1 calc R . . . .
C63 C 0.32995(10) -0.4709(4) 0.42010(15) 0.0574(14) Uani 1 1 d . . . . .
C64 C 0.34033(14) -0.5029(3) 0.46264(16) 0.095(2) Uani 1 1 d D . . . .
H64A H 0.3560 -0.4915 0.4755 0.114 Uiso 1 1 calc R . . . .
H64B H 0.3335 -0.4713 0.4753 0.114 Uiso 1 1 calc R . . . .
C65 C 0.34488(11) -0.6171(3) 0.49782(12) 0.0731(17) Uani 1 1 d D . . . .
C66 C 0.35060(9) -0.5748(4) 0.52835(13) 0.0550(13) Uani 1 1 d . . . . .
H66 H 0.3509 -0.5126 0.5274 0.066 Uiso 1 1 calc R . . . .
C67 C 0.35627(9) -0.6125(4) 0.56181(14) 0.0542(13) Uani 1 1 d . . . . .
C68 C 0.36212(9) -0.5560(4) 0.59442(14) 0.0510(12) Uani 1 1 d . . . . .
C69 C 0.35618(8) -0.5824(4) 0.62058(14) 0.0510(12) Uani 1 1 d . . . . .
H69 H 0.3485 -0.6357 0.6173 0.061 Uiso 1 1 calc R . . . .
C70 C 0.37273(9) -0.4780(4) 0.59913(14) 0.0520(13) Uani 1 1 d . . . . .
H70 H 0.3766 -0.4595 0.5813 0.062 Uiso 1 1 calc R . . . .
C71 C 0.35596(10) -0.7034(4) 0.56517(16) 0.0630(15) Uani 1 1 d . . . . .
H71 H 0.3600 -0.7303 0.5879 0.076 Uiso 1 1 calc R . . . .
C72 C 0.34950(13) -0.7535(4) 0.53384(18) 0.080(2) Uani 1 1 d . . . . .
H72 H 0.3493 -0.8156 0.5356 0.097 Uiso 1 1 calc R . . . .
C73 C 0.34347(13) -0.7162(4) 0.50090(17) 0.083(2) Uani 1 1 d . . . . .
H73 H 0.3384 -0.7520 0.4799 0.100 Uiso 1 1 calc R . . . .
C74 C 0.30813(9) -0.4523(4) 0.40056(15) 0.0538(13) Uani 1 1 d . . . . .
H74 H 0.2990 -0.4658 0.4108 0.065 Uiso 1 1 calc R . . . .
C75 C 0.23521(9) -0.2912(4) 0.32690(15) 0.0541(13) Uani 1 1 d . . . . .
H75 H 0.2332 -0.3481 0.3165 0.065 Uiso 1 1 calc R . . . .
C76 C 0.21779(9) -0.2421(4) 0.32434(15) 0.0545(13) Uani 1 1 d . . . . .
H76 H 0.2038 -0.2671 0.3120 0.065 Uiso 1 1 calc R . . . .
C77 C 0.21981(8) -0.1609(4) 0.33855(14) 0.0516(13) Uani 1 1 d . . . . .
H77 H 0.2075 -0.1300 0.3362 0.062 Uiso 1 1 calc R . . . .
C78 C 0.26173(8) 0.0151(3) 0.37660(14) 0.0472(12) Uani 1 1 d . . . . .
H78 H 0.2706 -0.0078 0.3672 0.057 Uiso 1 1 calc R . . . .
C79 C 0.28620(9) 0.2301(4) 0.38971(15) 0.0536(13) Uani 1 1 d . . . . .
H79 H 0.2733 0.2626 0.3814 0.064 Uiso 1 1 calc R . . . .
C80 C 0.30478(9) 0.2709(3) 0.39302(14) 0.0517(13) Uani 1 1 d . . . . .
H80 H 0.3043 0.3307 0.3863 0.062 Uiso 1 1 calc R . . . .
C81 C 0.32356(9) 0.2256(3) 0.40572(13) 0.0487(12) Uani 1 1 d . . . . .
H81 H 0.3360 0.2530 0.4072 0.058 Uiso 1 1 calc R . . . .
C82 C 0.40784(11) -0.1750(4) 0.64014(17) 0.0700(17) Uani 1 1 d . . . . .
H82 H 0.4141 -0.1186 0.6426 0.084 Uiso 1 1 calc R . . . .
C83 C 0.41413(10) -0.2280(4) 0.66990(16) 0.0652(15) Uani 1 1 d . . . . .
H83 H 0.4248 -0.2082 0.6929 0.078 Uiso 1 1 calc R . . . .
C84 C 0.40501(9) -0.3102(4) 0.66647(15) 0.0569(14) Uani 1 1 d . . . . .
H84 H 0.4098 -0.3470 0.6871 0.068 Uiso 1 1 calc R . . . .
S7 S 0.34352(2) 0.30182(9) 0.22343(4) 0.0534(3) Uani 1 1 d . . . . .
S8 S 0.37048(3) 0.13647(11) 0.24920(5) 0.0659(4) Uani 1 1 d . . . . .
S9 S 0.29851(3) 0.00649(12) 0.68108(4) 0.0777(5) Uani 1 1 d . . . . .
S10 S 0.27321(3) 0.05675(13) 0.60204(5) 0.0801(5) Uani 1 1 d . . . . .
S11 S 0.54279(5) -0.4646(2) 0.62515(8) 0.1274(9) Uani 1 1 d . . . . .
S12 S 0.50728(5) -0.5107(2) 0.64363(11) 0.1538(13) Uani 1 1 d . . . . .
N7 N 0.30765(7) -0.1104(3) 0.36816(11) 0.0464(10) Uani 1 1 d . . . . .
N8 N 0.33643(7) -0.3339(3) 0.51812(10) 0.0536(11) Uani 1 1 d D . . . .
N10 N 0.47448(11) 0.0554(4) 0.5842(2) 0.150(4) Uani 1 1 d D . . . .
H10 H 0.4802 0.1000 0.5771 0.180 Uiso 1 1 d R . . . .
N11 N 0.39761(7) -0.3054(3) 0.44208(12) 0.0535(11) Uani 1 1 d . . . . .
N12 N 0.39197(12) 0.2387(4) 0.46590(14) 0.121(3) Uani 1 1 d D . . . .
H12 H 0.3795 0.2176 0.4644 0.145 Uiso 1 1 d R . . . .
C85 C 0.34535(8) 0.1887(3) 0.23865(14) 0.0483(12) Uani 1 1 d . . . . .
H85 H 0.3336 0.1544 0.2189 0.058 Uiso 1 1 calc R . . . .
C86 C 0.36890(11) 0.1432(5) 0.20522(19) 0.0738(18) Uani 1 1 d . . . . .
H86A H 0.3820 0.1162 0.2065 0.089 Uiso 1 1 calc R . . . .
H86B H 0.3565 0.1078 0.1882 0.089 Uiso 1 1 calc R . . . .
C87 C 0.36663(11) 0.2351(4) 0.18996(18) 0.0706(17) Uani 1 1 d . . . . .
H87A H 0.3788 0.2713 0.2071 0.085 Uiso 1 1 calc R . . . .
H87B H 0.3674 0.2322 0.1670 0.085 Uiso 1 1 calc R . . . .
C88 C 0.34597(10) 0.2789(4) 0.18310(16) 0.0633(15) Uani 1 1 d . . . . .
H88A H 0.3339 0.2409 0.1670 0.076 Uiso 1 1 calc R . . . .
H88B H 0.3447 0.3348 0.1702 0.076 Uiso 1 1 calc R . . . .
C89 C 0.34203(8) 0.1852(3) 0.27158(13) 0.0472(12) Uani 1 1 d . . . . .
C90 C 0.32622(8) 0.1308(3) 0.27148(13) 0.0437(11) Uani 1 1 d . . . . .
H90 H 0.3167 0.1008 0.2500 0.052 Uiso 1 1 calc R . . . .
C91 C 0.32432(8) 0.1202(3) 0.30327(13) 0.0440(11) Uani 1 1 d . . . . .
C92 C 0.30852(8) 0.0566(3) 0.30387(13) 0.0445(11) Uani 1 1 d . . . . .
C93 C 0.31441(8) 0.0067(3) 0.33543(13) 0.0445(11) Uani 1 1 d . . . . .
H93 H 0.3278 0.0174 0.3561 0.053 Uiso 1 1 calc R . . . .
C94 C 0.30100(8) -0.0577(3) 0.33680(13) 0.0450(11) Uani 1 1 d . . . . .
C95 C 0.32663(9) -0.1398(3) 0.38109(14) 0.0488(12) Uani 1 1 d . . . . .
H95 H 0.3345 -0.1279 0.3683 0.059 Uiso 1 1 calc R . . . .
C96 C 0.33720(8) -0.1908(3) 0.41446(13) 0.0454(11) Uani 1 1 d . . . . .
C97 C 0.32807(8) -0.2084(3) 0.43703(13) 0.0481(12) Uani 1 1 d . . . . .
H97 H 0.3141 -0.1876 0.4307 0.058 Uiso 1 1 calc R . . . .
C98 C 0.33942(9) -0.2561(3) 0.46872(13) 0.0506(12) Uani 1 1 d . . . . .
C99 C 0.32867(8) -0.2672(3) 0.49226(11) 0.0550(13) Uani 1 1 d D . . . .
H99 H 0.3172 -0.2304 0.4896 0.066 Uiso 1 1 calc R . . . .
C100 C 0.32689(8) -0.3262(3) 0.53880(11) 0.0502(12) Uani 1 1 d D . . . .
C101 C 0.32614(9) -0.2510(4) 0.55718(14) 0.0531(13) Uani 1 1 d . . . . .
H101 H 0.3315 -0.1979 0.5527 0.064 Uiso 1 1 calc R . . . .
C102 C 0.31800(10) -0.2491(4) 0.58180(15) 0.0581(14) Uani 1 1 d . . . . .
C103 C 0.31914(10) -0.1627(4) 0.60038(15) 0.0578(14) Uani 1 1 d . . . . .
C104 C 0.30333(10) -0.1396(4) 0.60974(16) 0.0619(15) Uani 1 1 d . . . . .
H104 H 0.2919 -0.1791 0.6053 0.074 Uiso 1 1 calc R . . . .
C105 C 0.30421(11) -0.0592(4) 0.62553(16) 0.0648(15) Uani 1 1 d . . . . .
C106 C 0.28636(11) -0.0289(4) 0.63358(17) 0.0692(17) Uani 1 1 d . . . . .
H106 H 0.2761 -0.0782 0.6294 0.083 Uiso 1 1 calc R . . . .
C107 C 0.27542(12) 0.0514(5) 0.68294(17) 0.0782(19) Uani 1 1 d . . . . .
H10A H 0.2648 0.0041 0.6780 0.094 Uiso 1 1 calc R . . . .
H10B H 0.2799 0.0736 0.7077 0.094 Uiso 1 1 calc R . . . .
C108 C 0.26476(14) 0.1257(5) 0.6559(2) 0.090(2) Uani 1 1 d . . . . .
H10C H 0.2756 0.1713 0.6596 0.108 Uiso 1 1 calc R . . . .
H10D H 0.2535 0.1527 0.6604 0.108 Uiso 1 1 calc R . . . .
C109 C 0.25465(13) 0.0926(6) 0.6164(2) 0.093(2) Uani 1 1 d . . . . .
H10E H 0.2459 0.1405 0.6002 0.112 Uiso 1 1 calc R . . . .
H10F H 0.2448 0.0434 0.6136 0.112 Uiso 1 1 calc R . . . .
C110 C 0.32123(11) -0.0046(4) 0.63361(17) 0.0702(17) Uani 1 1 d . . . . .
H110 H 0.3217 0.0504 0.6446 0.084 Uiso 1 1 calc R . . . .
C111 C 0.33784(10) -0.0272(4) 0.62614(17) 0.0658(16) Uani 1 1 d . . . . .
C112 C 0.35682(12) 0.0315(4) 0.6368(2) 0.080(2) Uani 1 1 d . . . . .
C113 C 0.36803(11) 0.0354(5) 0.6171(2) 0.0771(18) Uani 1 1 d . . . . .
H113 H 0.3637 -0.0015 0.5965 0.092 Uiso 1 1 calc R . . . .
C114 C 0.38541(11) 0.0916(5) 0.6264(2) 0.095(2) Uani 1 1 d D . . . .
C115 C 0.40912(17) 0.1609(7) 0.6155(3) 0.176(6) Uani 1 1 d D . . . .
H11A H 0.4215 0.1512 0.6397 0.211 Uiso 1 1 calc R . . . .
H11B H 0.4017 0.2161 0.6154 0.211 Uiso 1 1 calc R . . . .
C116 C 0.41618(17) 0.1589(8) 0.5831(3) 0.133(4) Uani 1 1 d . . . . .
C117 C 0.4302(2) 0.1002(7) 0.5821(3) 0.132(4) Uani 1 1 d . . . . .
H117 H 0.4358 0.0574 0.6007 0.159 Uiso 1 1 calc R . . . .
C118 C 0.43694(14) 0.0969(6) 0.5566(4) 0.122(4) Uani 1 1 d . . . . .
C119 C 0.45449(10) 0.0184(8) 0.5613(4) 0.267(12) Uani 1 1 d D . . . .
H11C H 0.4519 -0.0348 0.5723 0.321 Uiso 1 1 calc R . . . .
H11D H 0.4535 0.0028 0.5376 0.321 Uiso 1 1 calc R . . . .
C120 C 0.48822(9) -0.0169(4) 0.59700(18) 0.081(2) Uani 1 1 d D . . . .
C121 C 0.48497(10) -0.0974(4) 0.58262(18) 0.0695(17) Uani 1 1 d . . . . .
H121 H 0.4718 -0.1091 0.5616 0.083 Uiso 1 1 calc R . . . .
C122 C 0.49984(10) -0.1641(4) 0.59684(17) 0.0668(16) Uani 1 1 d . . . . .
C123 C 0.49464(10) -0.2551(4) 0.58117(19) 0.0705(17) Uani 1 1 d . . . . .
C124 C 0.50617(12) -0.3264(5) 0.6016(2) 0.093(2) Uani 1 1 d . . . . .
H124 H 0.5171 -0.3177 0.6258 0.111 Uiso 1 1 calc R . . . .
C125 C 0.50187(13) -0.4115(5) 0.5869(2) 0.103(3) Uani 1 1 d . . . . .
C126 C 0.51563(17) -0.4908(8) 0.6080(3) 0.152(5) Uani 1 1 d . . . . .
H126 H 0.5120 -0.5429 0.5917 0.182 Uiso 1 1 calc R . . . .
C127 C 0.5534(2) -0.5691(9) 0.6448(3) 0.164(6) Uani 1 1 d . . . . .
H12A H 0.5483 -0.6139 0.6255 0.197 Uiso 1 1 calc R . . . .
H12B H 0.5693 -0.5670 0.6559 0.197 Uiso 1 1 calc R . . . .
C128 C 0.5473(2) -0.5959(9) 0.6726(4) 0.181(6) Uani 1 1 d . . . . .
H12C H 0.5529 -0.5508 0.6919 0.217 Uiso 1 1 calc R . . . .
H12D H 0.5551 -0.6511 0.6835 0.217 Uiso 1 1 calc R . . . .
C129 C 0.5236(2) -0.6108(10) 0.6624(5) 0.220(9) Uani 1 1 d . . . . .
H12E H 0.5226 -0.6297 0.6841 0.264 Uiso 1 1 calc R . . . .
H12F H 0.5178 -0.6585 0.6443 0.264 Uiso 1 1 calc R . . . .
C130 C 0.48511(12) -0.4231(5) 0.5523(2) 0.097(3) Uani 1 1 d . . . . .
H130 H 0.4818 -0.4805 0.5423 0.116 Uiso 1 1 calc R . . . .
C131 C 0.47328(10) -0.3540(4) 0.53227(19) 0.0705(17) Uani 1 1 d . . . . .
C132 C 0.45485(10) -0.3692(4) 0.49554(18) 0.0666(16) Uani 1 1 d . . . . .
C133 C 0.43547(9) -0.3290(4) 0.48601(16) 0.0578(14) Uani 1 1 d . . . . .
H133 H 0.4342 -0.2908 0.5028 0.069 Uiso 1 1 calc R . . . .
C134 C 0.41783(9) -0.3429(4) 0.45253(15) 0.0536(13) Uani 1 1 d . . . . .
C135 C 0.39007(9) -0.3073(4) 0.46454(15) 0.0525(13) Uani 1 1 d . . . . .
H135 H 0.3985 -0.3327 0.4877 0.063 Uiso 1 1 calc R . . . .
C136 C 0.36909(8) -0.2718(3) 0.45558(14) 0.0480(12) Uani 1 1 d . . . . .
C137 C 0.35978(8) -0.2873(4) 0.47795(14) 0.0506(12) Uani 1 1 d . . . . .
H137 H 0.3675 -0.3197 0.4997 0.061 Uiso 1 1 calc R . . . .
C138 C 0.35742(9) -0.2235(3) 0.42360(14) 0.0495(12) Uani 1 1 d . . . . .
H138 H 0.3635 -0.2131 0.4080 0.059 Uiso 1 1 calc R . . . .
C139 C 0.42032(10) -0.3958(4) 0.42730(17) 0.0624(15) Uani 1 1 d . . . . .
H139 H 0.4087 -0.4033 0.4037 0.075 Uiso 1 1 calc R . . . .
C140 C 0.43961(12) -0.4368(5) 0.4366(2) 0.083(2) Uani 1 1 d . . . . .
H140 H 0.4412 -0.4736 0.4198 0.099 Uiso 1 1 calc R . . . .
C141 C 0.45652(12) -0.4239(5) 0.4707(2) 0.083(2) Uani 1 1 d . . . . .
H141 H 0.4697 -0.4534 0.4773 0.100 Uiso 1 1 calc R . . . .
C142 C 0.47786(10) -0.2709(5) 0.54598(19) 0.0729(17) Uani 1 1 d . . . . .
H142 H 0.4696 -0.2231 0.5316 0.088 Uiso 1 1 calc R . . . .
C143 C 0.51936(13) -0.1456(6) 0.6262(2) 0.099(3) Uani 1 1 d . . . . .
H143 H 0.5302 -0.1894 0.6358 0.119 Uiso 1 1 calc R . . . .
C144 C 0.52314(12) -0.0624(6) 0.6416(2) 0.091(2) Uani 1 1 d . . . . .
H144 H 0.5365 -0.0509 0.6624 0.109 Uiso 1 1 calc R . . . .
C145 C 0.50843(11) 0.0026(5) 0.62804(19) 0.0707(17) Uani 1 1 d . . . . .
H145 H 0.5113 0.0594 0.6386 0.085 Uiso 1 1 calc R . . . .
C146 C 0.42667(14) 0.1572(6) 0.5260(3) 0.113(3) Uani 1 1 d . . . . .
H146 H 0.4296 0.1559 0.5061 0.136 Uiso 1 1 calc R . . . .
C147 C 0.41205(13) 0.2178(6) 0.5281(2) 0.097(2) Uani 1 1 d . . . . .
C148 C 0.40264(18) 0.2986(6) 0.49409(15) 0.175(6) Uani 1 1 d D . . . .
H14A H 0.3928 0.3410 0.4966 0.210 Uiso 1 1 calc R . . . .
H14B H 0.4144 0.3299 0.4923 0.210 Uiso 1 1 calc R . . . .
C149 C 0.38685(11) 0.2880(4) 0.43467(14) 0.080(2) Uani 1 1 d D . . . .
C150 C 0.37357(9) 0.2422(4) 0.40058(15) 0.0599(14) Uani 1 1 d . . . . .
H150 H 0.3690 0.1845 0.4021 0.072 Uiso 1 1 calc R . . . .
C151 C 0.36720(9) 0.2757(4) 0.36671(15) 0.0556(13) Uani 1 1 d . . . . .
C152 C 0.35348(8) 0.2235(3) 0.33400(13) 0.0476(12) Uani 1 1 d . . . . .
C153 C 0.35550(9) 0.2318(3) 0.30271(14) 0.0503(12) Uani 1 1 d . . . . .
H153 H 0.3661 0.2696 0.3025 0.060 Uiso 1 1 calc R . . . .
C154 C 0.33805(8) 0.1673(3) 0.33368(14) 0.0476(12) Uani 1 1 d . . . . .
H154 H 0.3368 0.1606 0.3552 0.057 Uiso 1 1 calc R . . . .
C155 C 0.37387(12) 0.3593(4) 0.36387(19) 0.084(2) Uani 1 1 d . . . . .
H155 H 0.3695 0.3845 0.3407 0.101 Uiso 1 1 calc R . . . .
C156 C 0.38686(14) 0.4062(5) 0.3948(2) 0.101(3) Uani 1 1 d . . . . .
H156 H 0.3919 0.4627 0.3928 0.122 Uiso 1 1 calc R . . . .
C157 C 0.39250(13) 0.3708(6) 0.4287(2) 0.096(2) Uani 1 1 d . . . . .
H157 H 0.4009 0.4061 0.4493 0.116 Uiso 1 1 calc R . . . .
C158 C 0.40700(16) 0.2147(8) 0.5555(3) 0.129(4) Uani 1 1 d . . . . .
H158 H 0.3964 0.2540 0.5550 0.155 Uiso 1 1 calc R . . . .
C159 C 0.39171(16) 0.1438(6) 0.6583(3) 0.107(3) Uani 1 1 d . . . . .
H159 H 0.4037 0.1822 0.6662 0.129 Uiso 1 1 calc R . . . .
C160 C 0.38086(17) 0.1385(6) 0.6769(3) 0.115(3) Uani 1 1 d . . . . .
H160 H 0.3854 0.1744 0.6978 0.138 Uiso 1 1 calc R . . . .
C161 C 0.36349(13) 0.0849(5) 0.6683(2) 0.094(2) Uani 1 1 d . . . . .
H161 H 0.3563 0.0834 0.6825 0.113 Uiso 1 1 calc R . . . .
C162 C 0.33641(11) -0.1074(4) 0.60956(15) 0.0630(15) Uani 1 1 d . . . . .
H162 H 0.3476 -0.1248 0.6044 0.076 Uiso 1 1 calc R . . . .
C163 C 0.30983(10) -0.3261(4) 0.58823(16) 0.0597(15) Uani 1 1 d . . . . .
H163 H 0.3036 -0.3255 0.6040 0.072 Uiso 1 1 calc R . . . .
C164 C 0.31072(10) -0.4032(4) 0.57200(15) 0.0610(15) Uani 1 1 d . . . . .
H164 H 0.3052 -0.4554 0.5769 0.073 Uiso 1 1 calc R . . . .
C165 C 0.31945(9) -0.4060(4) 0.54869(15) 0.0557(13) Uani 1 1 d . . . . .
H165 H 0.3206 -0.4608 0.5389 0.067 Uiso 1 1 calc R . . . .
C166 C 0.28097(9) -0.0710(4) 0.30721(15) 0.0561(14) Uani 1 1 d . . . . .
H166 H 0.2715 -0.1138 0.3082 0.067 Uiso 1 1 calc R . . . .
C167 C 0.27485(9) -0.0203(4) 0.27573(15) 0.0604(15) Uani 1 1 d . . . . .
H167 H 0.2612 -0.0290 0.2554 0.072 Uiso 1 1 calc R . . . .
C168 C 0.28867(9) 0.0420(4) 0.27435(14) 0.0542(13) Uani 1 1 d . . . . .
H168 H 0.2845 0.0752 0.2529 0.065 Uiso 1 1 calc R . . . .
O1 O 0.31737(9) 0.4136(4) 0.29773(14) 0.0945(16) Uani 1 1 d . . . . .
C169 C 0.30913(11) 0.3797(4) 0.32066(19) 0.0725(17) Uani 1 1 d . . . . .
H16A H 0.3116 0.4216 0.3403 0.087 Uiso 1 1 calc R . . . .
H16B H 0.3160 0.3231 0.3315 0.087 Uiso 1 1 calc R . . . .
C170 C 0.28639(15) 0.3679(9) 0.2969(3) 0.139(4) Uani 1 1 d . . . . .
H17A H 0.2783 0.4205 0.2973 0.167 Uiso 1 1 calc R . . . .
H17B H 0.2809 0.3165 0.3045 0.167 Uiso 1 1 calc R . . . .
C171 C 0.28414(14) 0.3542(8) 0.2608(3) 0.121(3) Uani 1 1 d . . . . .
H17C H 0.2721 0.3895 0.2426 0.145 Uiso 1 1 calc R . . . .
H17D H 0.2814 0.2916 0.2538 0.145 Uiso 1 1 calc R . . . .
C172 C 0.30458(11) 0.3825(6) 0.2630(2) 0.089(2) Uani 1 1 d . . . . .
H17E H 0.3117 0.3325 0.2579 0.106 Uiso 1 1 calc R . . . .
H17F H 0.3021 0.4293 0.2451 0.106 Uiso 1 1 calc R . . . .
O2 O 0.31069(15) -0.0443(5) 0.4882(3) 0.126(2) Uani 1 1 d . . . . .
C173 C 0.2905(2) -0.0697(8) 0.4728(3) 0.125(3) Uani 1 1 d . . . . .
H17G H 0.2893 -0.1307 0.4638 0.150 Uiso 1 1 calc R . . . .
H17H H 0.2817 -0.0311 0.4520 0.150 Uiso 1 1 calc R . . . .
C174 C 0.28324(16) -0.0646(6) 0.4998(3) 0.108(3) Uani 1 1 d . . . . .
H17I H 0.2865 -0.1198 0.5139 0.129 Uiso 1 1 calc R . . . .
H17J H 0.2676 -0.0546 0.4882 0.129 Uiso 1 1 calc R . . . .
C175 C 0.29472(17) 0.0090(7) 0.5234(3) 0.110(3) Uani 1 1 d . . . . .
H17K H 0.2991 -0.0037 0.5491 0.132 Uiso 1 1 calc R . . . .
H17L H 0.2862 0.0638 0.5160 0.132 Uiso 1 1 calc R . . . .
C176 C 0.3144(2) 0.0129(10) 0.5159(4) 0.153(5) Uani 1 1 d . . . . .
H17M H 0.3163 0.0732 0.5091 0.183 Uiso 1 1 calc R . . . .
H17N H 0.3277 -0.0040 0.5380 0.183 Uiso 1 1 calc R . . . .
O3 O 0.35156(10) -0.1617(4) 0.33082(15) 0.1008(17) Uani 1 1 d . . . . .
C177 C 0.3345(2) -0.1813(10) 0.2960(3) 0.155(5) Uani 1 1 d . . . . .
H17O H 0.3361 -0.2414 0.2887 0.187 Uiso 1 1 calc R . . . .
H17P H 0.3205 -0.1776 0.2963 0.187 Uiso 1 1 calc R . . . .
C178 C 0.3351(3) -0.1200(9) 0.2715(4) 0.175(6) Uani 1 1 d . . . . .
H17Q H 0.3267 -0.0669 0.2701 0.210 Uiso 1 1 calc R . . . .
H17R H 0.3296 -0.1456 0.2470 0.210 Uiso 1 1 calc R . . . .
C179 C 0.3591(2) -0.0987(8) 0.2878(4) 0.155(6) Uani 1 1 d . . . . .
H17S H 0.3616 -0.0404 0.2801 0.186 Uiso 1 1 calc R . . . .
H17T H 0.3670 -0.1440 0.2818 0.186 Uiso 1 1 calc R . . . .
C180 C 0.3654(2) -0.1004(8) 0.3314(4) 0.155(5) Uani 1 1 d . . . . .
H18A H 0.3805 -0.1183 0.3469 0.186 Uiso 1 1 calc R . . . .
H18B H 0.3628 -0.0429 0.3397 0.186 Uiso 1 1 calc R . . . .

loop_
_atom_site_aniso_label
_atom_site_aniso_U_11
_atom_site_aniso_U_22
_atom_site_aniso_U_33
_atom_site_aniso_U_23
_atom_site_aniso_U_13
_atom_site_aniso_U_12
S1 0.0642(9) 0.0772(10) 0.0613(9) 0.0150(7) 0.0380(7) 0.0088(8)
S2 0.1056(13) 0.0643(10) 0.0712(10) 0.0130(8) 0.0524(10) 0.0188(9)
S3 0.0772(11) 0.0628(10) 0.1076(13) -0.0048(9) 0.0551(10) 0.0065(8)
S4 0.1187(15) 0.0804(12) 0.0955(13) -0.0043(10) 0.0763(12) 0.0030(11)
S5 0.0685(10) 0.0915(12) 0.0812(11) 0.0027(9) 0.0488(9) -0.0043(9)
S6 0.0848(11) 0.0628(10) 0.0742(10) 0.0122(8) 0.0438(9) 0.0012(8)
N1 0.074(3) 0.065(3) 0.063(3) 0.010(2) 0.043(3) 0.010(3)
N2 0.055(3) 0.048(3) 0.054(3) 0.000(2) 0.029(2) -0.003(2)
N3 0.056(3) 0.056(3) 0.074(3) -0.011(2) 0.033(2) 0.001(2)
N4 0.079(3) 0.057(3) 0.055(3) -0.004(2) 0.042(3) -0.008(2)
N5 0.058(3) 0.058(3) 0.049(2) -0.006(2) 0.031(2) -0.010(2)
N6 0.170(6) 0.051(3) 0.059(3) -0.004(3) 0.055(4) 0.005(4)
N9 0.103(5) 0.127(7) 0.118(6) 0.043(5) 0.028(5) -0.036(5)
C1 0.058(3) 0.058(3) 0.048(3) -0.001(2) 0.028(3) -0.002(3)
C2 0.104(5) 0.069(4) 0.072(4) 0.020(3) 0.047(4) -0.001(4)
C3 0.096(5) 0.104(6) 0.075(5) 0.022(4) 0.047(4) -0.017(5)
C4 0.069(4) 0.098(5) 0.071(4) 0.022(4) 0.045(3) 0.006(4)
C5 0.053(3) 0.056(3) 0.045(3) -0.003(2) 0.028(2) 0.001(2)
C6 0.058(3) 0.058(3) 0.048(3) -0.008(3) 0.027(3) 0.003(3)
C7 0.058(3) 0.050(3) 0.042(3) 0.002(2) 0.028(2) 0.003(2)
C8 0.061(3) 0.054(3) 0.054(3) -0.004(3) 0.036(3) 0.007(3)
C9 0.062(3) 0.060(4) 0.049(3) -0.004(3) 0.030(3) 0.002(3)
C10 0.061(3) 0.056(3) 0.054(3) -0.002(3) 0.033(3) 0.002(3)
C11 0.060(3) 0.058(3) 0.059(3) 0.003(3) 0.029(3) 0.004(3)
C12 0.062(3) 0.049(3) 0.052(3) -0.005(2) 0.031(3) -0.006(3)
C13 0.056(3) 0.050(3) 0.058(3) -0.001(3) 0.031(3) -0.003(3)
C14 0.053(3) 0.046(3) 0.061(3) -0.001(2) 0.030(3) -0.005(2)
C15 0.055(3) 0.055(3) 0.063(3) -0.002(3) 0.035(3) -0.002(3)
C16 0.054(3) 0.043(3) 0.045(3) -0.001(2) 0.029(2) -0.001(2)
C17 0.054(3) 0.043(3) 0.053(3) 0.000(2) 0.031(3) 0.002(2)
C18 0.056(3) 0.051(3) 0.041(3) -0.004(2) 0.027(2) -0.007(2)
C19 0.054(3) 0.052(3) 0.050(3) 0.000(2) 0.028(3) -0.002(2)
C20 0.059(3) 0.052(3) 0.068(4) -0.010(3) 0.036(3) -0.004(3)
C21 0.057(3) 0.054(3) 0.066(3) -0.002(3) 0.037(3) 0.000(3)
C22 0.069(4) 0.054(3) 0.086(4) -0.017(3) 0.051(3) -0.006(3)
C23 0.083(5) 0.087(5) 0.155(8) -0.028(5) 0.075(6) 0.005(4)
C24 0.127(7) 0.096(6) 0.148(9) -0.028(6) 0.104(7) -0.001(5)
C25 0.176(9) 0.094(6) 0.154(8) -0.017(6) 0.134(8) -0.005(6)
C26 0.051(3) 0.048(3) 0.062(3) 0.000(3) 0.032(3) -0.001(2)
C27 0.046(3) 0.048(3) 0.049(3) 0.003(2) 0.024(2) 0.003(2)
C28 0.046(3) 0.047(3) 0.042(3) 0.004(2) 0.022(2) 0.000(2)
C29 0.049(3) 0.050(3) 0.050(3) 0.002(2) 0.028(2) -0.001(2)
C30 0.051(3) 0.051(3) 0.049(3) 0.004(2) 0.029(2) 0.006(2)
C31 0.058(3) 0.049(3) 0.075(4) -0.006(3) 0.034(3) -0.002(3)
C32 0.049(3) 0.048(3) 0.053(3) -0.003(2) 0.029(2) 0.001(2)
C33 0.058(3) 0.059(3) 0.045(3) 0.000(2) 0.028(3) -0.001(3)
C34 0.054(3) 0.059(3) 0.052(3) -0.015(3) 0.031(3) -0.010(3)
C35 0.078(4) 0.089(5) 0.082(5) -0.004(4) 0.040(4) -0.019(4)
C36 0.057(3) 0.051(3) 0.052(3) 0.006(2) 0.032(3) -0.004(3)
C37 0.055(3) 0.043(3) 0.046(3) -0.001(2) 0.030(2) 0.000(2)
C38 0.054(3) 0.048(3) 0.044(3) 0.003(2) 0.027(2) -0.002(2)
C39 0.046(3) 0.043(3) 0.048(3) 0.006(2) 0.027(2) 0.002(2)
C40 0.053(3) 0.052(3) 0.044(3) 0.005(2) 0.027(2) 0.001(2)
C41 0.054(3) 0.051(3) 0.048(3) 0.005(2) 0.028(3) 0.001(2)
C42 0.057(3) 0.060(3) 0.055(3) 0.003(3) 0.030(3) -0.007(3)
C43 0.099(6) 0.117(7) 0.105(6) 0.010(5) 0.076(5) -0.012(5)
C44 0.144(8) 0.112(7) 0.117(7) 0.023(6) 0.086(7) -0.026(6)
C45 0.121(7) 0.083(5) 0.090(5) 0.025(4) 0.061(5) -0.006(5)
C46 0.052(3) 0.053(3) 0.057(3) 0.003(3) 0.030(3) -0.005(2)
C47 0.050(3) 0.053(3) 0.047(3) 0.002(2) 0.025(2) 0.002(2)
C48 0.049(3) 0.056(3) 0.050(3) 0.004(2) 0.024(2) -0.004(2)
C49 0.047(3) 0.049(3) 0.049(3) 0.002(2) 0.022(2) -0.003(2)
C50 0.052(3) 0.052(3) 0.050(3) 0.000(2) 0.026(3) -0.004(2)
C51 0.066(4) 0.056(3) 0.049(3) -0.004(3) 0.027(3) -0.010(3)
C52 0.058(3) 0.044(3) 0.051(3) -0.006(2) 0.030(3) -0.007(2)
C53 0.060(3) 0.055(3) 0.050(3) -0.003(3) 0.025(3) 0.003(3)
C54 0.057(3) 0.047(3) 0.048(3) 0.001(2) 0.023(3) -0.005(2)
C55 0.058(4) 0.095(5) 0.055(3) -0.011(3) 0.022(3) -0.013(3)
C56 0.051(3) 0.121(6) 0.069(4) -0.006(4) 0.030(3) -0.015(4)
C57 0.055(3) 0.096(5) 0.054(3) -0.006(3) 0.028(3) -0.006(3)
C58 0.051(3) 0.050(3) 0.048(3) 0.004(2) 0.027(2) -0.002(2)
C59 0.064(3) 0.053(3) 0.054(3) -0.002(3) 0.037(3) -0.007(3)
C60 0.080(4) 0.052(3) 0.055(3) -0.008(3) 0.041(3) -0.010(3)
C61 0.070(3) 0.053(3) 0.047(3) -0.004(2) 0.035(3) -0.010(3)
C62 0.051(3) 0.066(4) 0.065(4) -0.004(3) 0.024(3) 0.006(3)
C63 0.074(4) 0.051(3) 0.046(3) -0.001(2) 0.026(3) -0.003(3)
C64 0.112(6) 0.093(6) 0.059(4) 0.003(4) 0.022(4) -0.004(5)
C65 0.089(5) 0.072(4) 0.061(4) -0.003(3) 0.038(4) 0.009(4)
C66 0.071(4) 0.049(3) 0.039(3) -0.004(2) 0.021(3) 0.003(3)
C67 0.061(3) 0.058(3) 0.045(3) -0.005(2) 0.026(3) 0.003(3)
C68 0.056(3) 0.057(3) 0.044(3) -0.001(2) 0.027(2) 0.005(3)
C69 0.050(3) 0.056(3) 0.049(3) -0.001(2) 0.025(2) 0.004(2)
C70 0.060(3) 0.060(3) 0.044(3) 0.001(2) 0.032(3) 0.002(3)
C71 0.080(4) 0.057(4) 0.050(3) -0.003(3) 0.029(3) 0.004(3)
C72 0.124(6) 0.050(4) 0.065(4) -0.005(3) 0.042(4) 0.000(4)
C73 0.135(6) 0.058(4) 0.049(4) -0.007(3) 0.036(4) 0.002(4)
C74 0.062(3) 0.055(3) 0.058(3) -0.005(3) 0.039(3) -0.006(3)
C75 0.059(3) 0.051(3) 0.054(3) -0.004(3) 0.028(3) -0.001(3)
C76 0.049(3) 0.049(3) 0.063(3) -0.004(3) 0.024(3) 0.000(2)
C77 0.043(3) 0.054(3) 0.060(3) 0.005(3) 0.026(3) 0.003(2)
C78 0.049(3) 0.051(3) 0.049(3) -0.001(2) 0.029(2) 0.000(2)
C79 0.057(3) 0.051(3) 0.057(3) -0.002(3) 0.031(3) 0.003(3)
C80 0.061(3) 0.040(3) 0.059(3) 0.003(2) 0.033(3) -0.002(2)
C81 0.057(3) 0.052(3) 0.045(3) -0.005(2) 0.030(2) -0.006(2)
C82 0.082(4) 0.066(4) 0.068(4) 0.000(3) 0.040(4) -0.011(3)
C83 0.076(4) 0.063(4) 0.055(3) -0.006(3) 0.030(3) -0.010(3)
C84 0.063(3) 0.066(4) 0.045(3) -0.007(3) 0.029(3) -0.005(3)
S7 0.0619(8) 0.0497(8) 0.0538(8) 0.0022(6) 0.0315(7) -0.0053(6)
S8 0.0709(9) 0.0654(9) 0.0761(10) 0.0106(8) 0.0467(8) 0.0095(8)
S9 0.0984(13) 0.0746(11) 0.0600(9) 0.0020(8) 0.0371(9) 0.0199(9)
S10 0.0979(13) 0.0827(12) 0.0654(10) 0.0124(9) 0.0431(9) 0.0274(10)
S11 0.1195(19) 0.138(2) 0.1163(18) 0.0037(16) 0.0483(15) 0.0517(17)
S12 0.1092(19) 0.132(2) 0.195(3) 0.069(2) 0.050(2) 0.0267(17)
N7 0.050(2) 0.051(2) 0.043(2) 0.0014(19) 0.025(2) -0.004(2)
N8 0.063(3) 0.055(3) 0.049(2) -0.002(2) 0.032(2) -0.005(2)
N10 0.119(6) 0.094(5) 0.141(7) -0.059(5) -0.017(5) 0.032(5)
N11 0.056(3) 0.052(3) 0.056(3) -0.001(2) 0.030(2) -0.006(2)
N12 0.115(5) 0.152(7) 0.047(3) -0.025(4) -0.003(3) 0.000(5)
C85 0.054(3) 0.046(3) 0.051(3) 0.000(2) 0.030(3) -0.007(2)
C86 0.081(4) 0.081(5) 0.082(4) -0.001(4) 0.057(4) 0.002(4)
C87 0.082(4) 0.076(4) 0.076(4) -0.004(3) 0.055(4) -0.012(3)
C88 0.081(4) 0.060(4) 0.060(3) 0.000(3) 0.042(3) -0.017(3)
C89 0.055(3) 0.045(3) 0.047(3) 0.004(2) 0.028(2) -0.001(2)
C90 0.048(3) 0.041(3) 0.045(3) -0.002(2) 0.023(2) -0.002(2)
C91 0.049(3) 0.046(3) 0.043(3) 0.003(2) 0.026(2) 0.003(2)
C92 0.052(3) 0.044(3) 0.049(3) -0.005(2) 0.033(2) -0.002(2)
C93 0.047(3) 0.051(3) 0.039(3) -0.005(2) 0.023(2) -0.001(2)
C94 0.051(3) 0.051(3) 0.044(3) -0.001(2) 0.031(2) -0.002(2)
C95 0.057(3) 0.050(3) 0.047(3) -0.001(2) 0.031(3) -0.008(2)
C96 0.057(3) 0.040(3) 0.043(3) -0.005(2) 0.027(2) -0.009(2)
C97 0.050(3) 0.051(3) 0.048(3) -0.001(2) 0.027(2) -0.003(2)
C98 0.060(3) 0.050(3) 0.041(3) -0.003(2) 0.023(2) -0.007(3)
C99 0.063(3) 0.060(3) 0.047(3) -0.001(3) 0.030(3) -0.010(3)
C100 0.055(3) 0.052(3) 0.044(3) 0.004(2) 0.023(2) 0.004(2)
C101 0.062(3) 0.054(3) 0.048(3) 0.006(2) 0.030(3) 0.005(3)
C102 0.073(4) 0.056(3) 0.057(3) 0.009(3) 0.040(3) 0.013(3)
C103 0.071(4) 0.051(3) 0.054(3) 0.001(3) 0.032(3) 0.007(3)
C104 0.077(4) 0.055(3) 0.059(3) 0.003(3) 0.036(3) 0.008(3)
C105 0.079(4) 0.055(4) 0.063(4) -0.004(3) 0.035(3) 0.007(3)
C106 0.086(4) 0.055(4) 0.069(4) -0.006(3) 0.038(3) 0.013(3)
C107 0.102(5) 0.079(5) 0.056(4) -0.001(3) 0.040(4) 0.004(4)
C108 0.123(6) 0.073(5) 0.089(5) 0.010(4) 0.062(5) 0.029(4)
C109 0.099(5) 0.095(6) 0.094(5) 0.025(4) 0.052(5) 0.037(5)
C110 0.088(5) 0.054(4) 0.068(4) -0.006(3) 0.036(4) 0.006(3)
C111 0.071(4) 0.061(4) 0.061(4) -0.004(3) 0.027(3) 0.007(3)
C112 0.091(5) 0.049(4) 0.082(5) -0.007(3) 0.026(4) 0.003(3)
C113 0.074(4) 0.070(4) 0.076(4) 0.007(3) 0.026(4) -0.011(3)
C114 0.091(5) 0.066(5) 0.101(6) 0.023(4) 0.022(5) -0.002(4)
C115 0.221(14) 0.186(13) 0.089(7) -0.005(8) 0.045(8) -0.086(11)
C116 0.096(7) 0.112(8) 0.143(10) -0.005(7) 0.016(7) -0.018(6)
C117 0.166(11) 0.069(6) 0.105(8) -0.010(5) 0.016(8) -0.007(7)
C118 0.075(5) 0.070(6) 0.153(10) -0.041(6) -0.004(6) 0.003(4)
C119 0.212(16) 0.212(16) 0.234(17) -0.156(15) -0.015(13) 0.061(13)
C120 0.071(4) 0.090(5) 0.073(4) -0.019(4) 0.026(4) -0.001(4)
C121 0.064(4) 0.067(4) 0.071(4) -0.014(3) 0.025(3) 0.001(3)
C122 0.057(3) 0.071(4) 0.068(4) 0.000(3) 0.026(3) -0.007(3)
C123 0.059(4) 0.059(4) 0.083(4) -0.003(3) 0.026(3) 0.002(3)
C124 0.065(4) 0.083(5) 0.101(6) -0.011(4) 0.014(4) 0.007(4)
C125 0.082(5) 0.073(5) 0.104(6) 0.003(4) 0.003(5) 0.018(4)
C126 0.116(8) 0.138(9) 0.112(8) 0.028(7) -0.020(6) -0.028(7)
C127 0.196(13) 0.160(11) 0.122(9) 0.037(8) 0.062(9) 0.109(10)
C128 0.162(13) 0.142(11) 0.181(14) 0.043(10) 0.033(11) 0.061(9)
C129 0.111(9) 0.183(14) 0.243(17) 0.107(12) -0.018(10) -0.014(9)
C130 0.077(5) 0.066(5) 0.105(6) -0.010(4) 0.008(4) 0.006(4)
C131 0.053(3) 0.058(4) 0.088(5) -0.006(3) 0.022(3) 0.007(3)
C132 0.065(4) 0.055(4) 0.081(4) -0.003(3) 0.035(3) -0.001(3)
C133 0.063(3) 0.051(3) 0.065(4) -0.001(3) 0.034(3) -0.001(3)
C134 0.058(3) 0.046(3) 0.062(3) 0.001(3) 0.033(3) -0.003(3)
C135 0.055(3) 0.048(3) 0.049(3) 0.000(2) 0.020(3) -0.001(2)
C136 0.052(3) 0.047(3) 0.046(3) -0.004(2) 0.024(2) -0.008(2)
C137 0.053(3) 0.050(3) 0.047(3) 0.001(2) 0.022(2) -0.009(2)
C138 0.059(3) 0.048(3) 0.046(3) -0.004(2) 0.029(3) -0.009(2)
C139 0.073(4) 0.055(3) 0.067(4) -0.005(3) 0.039(3) -0.005(3)
C140 0.091(5) 0.068(4) 0.096(5) -0.021(4) 0.048(5) 0.001(4)
C141 0.075(4) 0.069(4) 0.108(6) -0.010(4) 0.044(4) 0.010(4)
C142 0.064(4) 0.068(4) 0.079(4) 0.002(3) 0.027(3) 0.003(3)
C143 0.078(5) 0.079(5) 0.112(6) -0.007(5) 0.022(5) -0.012(4)
C144 0.071(4) 0.093(6) 0.087(5) -0.005(4) 0.020(4) -0.019(4)
C145 0.079(4) 0.068(4) 0.080(4) -0.018(3) 0.049(4) -0.014(4)
C146 0.085(6) 0.099(7) 0.146(8) 0.012(6) 0.047(6) -0.006(5)
C147 0.085(5) 0.098(6) 0.098(6) 0.014(5) 0.035(5) 0.013(5)
C148 0.127(9) 0.140(10) 0.223(15) -0.068(10) 0.054(9) 0.008(8)
C149 0.077(4) 0.074(5) 0.077(5) -0.021(4) 0.026(4) -0.002(4)
C150 0.062(3) 0.058(3) 0.055(3) -0.011(3) 0.024(3) 0.001(3)
C151 0.058(3) 0.047(3) 0.053(3) -0.005(2) 0.019(3) 0.000(3)
C152 0.053(3) 0.042(3) 0.045(3) 0.003(2) 0.021(2) 0.006(2)
C153 0.054(3) 0.042(3) 0.058(3) -0.003(2) 0.030(3) -0.004(2)
C154 0.059(3) 0.042(3) 0.048(3) -0.001(2) 0.030(3) 0.000(2)
C155 0.096(5) 0.054(4) 0.072(4) 0.003(3) 0.015(4) -0.011(4)
C156 0.111(6) 0.055(4) 0.101(6) -0.009(4) 0.020(5) -0.026(4)
C157 0.088(5) 0.092(6) 0.073(5) -0.018(4) 0.007(4) 0.006(4)
C158 0.108(7) 0.158(10) 0.130(8) 0.070(8) 0.062(6) 0.035(7)
C159 0.094(6) 0.069(5) 0.106(7) -0.001(5) 0.002(5) -0.015(5)
C160 0.103(7) 0.076(6) 0.129(8) -0.014(6) 0.024(6) 0.014(5)
C161 0.081(5) 0.077(5) 0.089(5) -0.022(4) 0.012(4) 0.006(4)
C162 0.079(4) 0.060(4) 0.056(3) 0.001(3) 0.037(3) 0.005(3)
C163 0.081(4) 0.055(3) 0.060(3) 0.010(3) 0.047(3) 0.006(3)
C164 0.079(4) 0.053(3) 0.056(3) 0.005(3) 0.036(3) -0.007(3)
C165 0.072(4) 0.051(3) 0.054(3) 0.002(3) 0.038(3) 0.002(3)
C166 0.054(3) 0.067(4) 0.058(3) 0.000(3) 0.035(3) -0.012(3)
C167 0.049(3) 0.083(4) 0.046(3) 0.003(3) 0.019(3) -0.011(3)
C168 0.056(3) 0.065(4) 0.042(3) 0.007(3) 0.024(3) -0.002(3)
O1 0.107(4) 0.105(4) 0.090(3) -0.024(3) 0.061(3) -0.042(3)
C169 0.092(5) 0.055(4) 0.082(4) 0.001(3) 0.051(4) -0.003(3)
C170 0.097(7) 0.229(13) 0.096(7) -0.011(7) 0.049(6) -0.045(7)
C171 0.094(6) 0.168(10) 0.107(7) -0.055(7) 0.051(5) -0.043(6)
C172 0.072(4) 0.114(6) 0.077(5) -0.019(4) 0.033(4) -0.001(4)
O2 0.136(6) 0.131(6) 0.158(7) 0.042(5) 0.107(6) 0.034(5)
C173 0.141(10) 0.128(9) 0.111(8) 0.005(6) 0.063(7) 0.024(8)
C174 0.111(7) 0.104(7) 0.119(7) 0.003(6) 0.063(6) 0.017(5)
C175 0.130(8) 0.107(7) 0.103(6) 0.004(5) 0.064(6) 0.008(6)
C176 0.126(9) 0.169(12) 0.141(10) 0.000(9) 0.043(8) -0.044(8)
O3 0.123(4) 0.113(4) 0.085(4) -0.001(3) 0.065(4) 0.022(4)
C177 0.166(11) 0.171(12) 0.108(8) -0.017(9) 0.047(8) 0.063(10)
C178 0.28(2) 0.117(10) 0.155(12) -0.001(9) 0.120(13) 0.069(12)
C179 0.209(13) 0.131(9) 0.218(13) 0.092(9) 0.178(12) 0.092(9)
C180 0.162(10) 0.115(8) 0.260(16) 0.055(9) 0.160(11) 0.030(7)

loop_
_atom_type_symbol
_atom_type_description
_atom_type_scat_dispersion_real
_atom_type_scat_dispersion_imag
_atom_type_scat_source
C C 0.0148 0.0070 'International Tables Vol C Tables 4.2.6.8 and 6.1.1.4'
H H 0.0000 0.0000 'International Tables Vol C Tables 4.2.6.8 and 6.1.1.4'
N N 0.0253 0.0136 'International Tables Vol C Tables 4.2.6.8 and 6.1.1.4'
O O 0.0389 0.0241 'International Tables Vol C Tables 4.2.6.8 and 6.1.1.4'
S S 0.2924 0.4247 'International Tables Vol C Tables 4.2.6.8 and 6.1.1.4'

loop_
_geom_angle_atom_site_label_1
_geom_angle_atom_site_label_2
_geom_angle_atom_site_label_3
_geom_angle
_geom_angle_site_symmetry_1
_geom_angle_site_symmetry_3
_geom_angle_publ_flag
C1 S1 C4 101.7(3) . . ?
C1 S2 C2 102.0(3) . . ?
C22 S3 C23 99.1(4) . . ?
C22 S4 C25 98.2(4) . . ?
C42 S5 C43 97.9(3) . . ?
C42 S6 C45 99.2(3) . . ?
C11 N1 C10 117.4(5) . . ?
C15 N2 C16 116.9(4) . . ?
C30 N3 C31 122.6(4) . . ?
C35 N4 C36 104.19(9) . . ?
C51 N5 C50 113.1(4) . . ?
C64 N6 C65 104.15(10) . . ?
C114 N9 C115 103.70(10) . . ?
S2 C1 S1 114.1(3) . . ?
C5 C1 S1 107.4(4) . . ?
C5 C1 S2 109.8(4) . . ?
C3 C2 S2 114.5(5) . . ?
C4 C3 C2 112.3(6) . . ?
C3 C4 S1 112.7(5) . . ?
C6 C5 C1 121.4(5) . . ?
C69 C5 C1 120.0(5) . . ?
C69 C5 C6 118.5(5) . . ?
C7 C6 C5 121.3(5) . . ?
C6 C7 C8 120.2(5) . . ?
C6 C7 C70 118.3(5) . . ?
C70 C7 C8 121.5(5) . . ?
C9 C8 C7 119.9(5) . . ?
C84 C8 C7 122.8(5) . . ?
C84 C8 C9 117.3(5) . . ?
C10 C9 C8 121.7(5) . . ?
C9 C10 N1 119.6(5) . . ?
C9 C10 C82 119.3(5) . . ?
C82 C10 N1 121.1(5) . . ?
N1 C11 C12 124.5(6) . . ?
C13 C12 C11 122.1(5) . . ?
C53 C12 C11 118.9(5) . . ?
C53 C12 C13 119.1(5) . . ?
C14 C13 C12 121.0(5) . . ?
C13 C14 C15 119.4(5) . . ?
C13 C14 C54 119.5(5) . . ?
C54 C14 C15 121.1(5) . . ?
N2 C15 C14 123.4(5) . . ?
C17 C16 N2 121.7(5) . . ?
C17 C16 C81 120.2(5) . . ?
C81 C16 N2 118.1(4) . . ?
C16 C17 C18 119.9(5) . . ?
C17 C18 C19 119.1(5) . . ?
C79 C18 C17 119.8(5) . . ?
C79 C18 C19 121.1(5) . . ?
C20 C19 C18 121.9(5) . . ?
C78 C19 C18 119.2(5) . . ?
C78 C19 C20 118.8(5) . . ?
C19 C20 C21 121.2(5) . . ?
C20 C21 C22 120.5(5) . . ?
C26 C21 C20 119.4(5) . . ?
C26 C21 C22 120.1(5) . . ?
S3 C22 S4 113.8(3) . . ?
C21 C22 S3 109.1(4) . . ?
C21 C22 S4 108.8(4) . . ?
C24 C23 S3 114.0(6) . . ?
C23 C24 C25 114.1(8) . . ?
C24 C25 S4 113.4(6) . . ?
C21 C26 C27 121.3(5) . . ?
C26 C27 C28 122.6(5) . . ?
C78 C27 C26 117.2(5) . . ?
C78 C27 C28 120.1(4) . . ?
C29 C28 C27 119.0(4) . . ?
C29 C28 C77 117.8(5) . . ?
C77 C28 C27 123.2(5) . . ?
C30 C29 C28 122.6(5) . . ?
C29 C30 N3 117.6(5) . . ?
C29 C30 C75 118.8(4) . . ?
C75 C30 N3 123.6(5) . . ?
N3 C31 C32 108.2(4) . . ?
C33 C32 C31 119.9(5) . . ?
C74 C32 C31 120.4(5) . . ?
C74 C32 C33 119.5(5) . . ?
C32 C33 C34 120.8(5) . . ?
C33 C34 C35 122.0(5) . . ?
C33 C34 C62 118.2(5) . . ?
C62 C34 C35 119.6(5) . . ?
N4 C35 C34 104.3(4) . . ?
N4 C36 C61 111.7(4) . . ?
C37 C36 N4 133.2(4) . . ?
C37 C36 C61 114.6(4) . . ?
C36 C37 C38 126.1(5) . . ?
C37 C38 C39 121.2(5) . . ?
C37 C38 C59 118.5(5) . . ?
C59 C38 C39 120.4(4) . . ?
C40 C39 C38 121.6(5) . . ?
C40 C39 C58 117.5(5) . . ?
C58 C39 C38 121.0(4) . . ?
C41 C40 C39 121.4(5) . . ?
C40 C41 C42 121.3(5) . . ?
C40 C41 C46 119.7(5) . . ?
C46 C41 C42 118.9(5) . . ?
S6 C42 S5 113.1(3) . . ?
C41 C42 S5 109.8(4) . . ?
C41 C42 S6 109.4(4) . . ?
C44 C43 S5 114.4(6) . . ?
C43 C44 C45 110.9(7) . . ?
C44 C45 S6 113.9(6) . . ?
C47 C46 C41 120.3(5) . . ?
C46 C47 C48 120.2(5) . . ?
C58 C47 C46 118.6(5) . . ?
C58 C47 C48 121.2(5) . . ?
C49 C48 C47 119.9(5) . . ?
C49 C48 C57 118.6(5) . . ?
C57 C48 C47 121.4(5) . . ?
C48 C49 C50 120.7(5) . . ?
C49 C50 N5 122.3(5) . . ?
C49 C50 C55 119.6(5) . . ?
C55 C50 N5 118.1(5) . . ?
N5 C51 C52 120.3(5) . . ?
C53 C52 C51 124.4(5) . . ?
C54 C52 C51 116.7(5) . . ?
C54 C52 C53 118.8(5) . . ?
C12 C53 C52 120.9(5) . . ?
C52 C54 C14 120.8(5) . . ?
C56 C55 C50 119.5(6) . . ?
C55 C56 C57 121.3(6) . . ?
C56 C57 C48 120.2(5) . . ?
C47 C58 C39 122.5(5) . . ?
C60 C59 C38 119.3(5) . . ?
C61 C60 C59 121.5(5) . . ?
C60 C61 C36 119.8(5) . . ?
C63 C62 C34 121.6(5) . . ?
C62 C63 C64 121.4(6) . . ?
C62 C63 C74 118.1(5) . . ?
C74 C63 C64 120.2(6) . . ?
N6 C64 C63 105.8(4) . . ?
N6 C65 C73 110.0(4) . . ?
C66 C65 N6 134.9(5) . . ?
C66 C65 C73 114.0(4) . . ?
C65 C66 C67 126.1(5) . . ?
C66 C67 C68 120.4(5) . . ?
C66 C67 C71 120.2(5) . . ?
C71 C67 C68 119.4(5) . . ?
C69 C68 C67 119.3(5) . . ?
C70 C68 C67 121.9(5) . . ?
C70 C68 C69 118.7(5) . . ?
C5 C69 C68 121.1(5) . . ?
C68 C70 C7 122.1(5) . . ?
C67 C71 C72 117.5(6) . . ?
C73 C72 C71 122.2(6) . . ?
C72 C73 C65 119.8(5) . . ?
C32 C74 C63 121.6(5) . . ?
C30 C75 C76 118.2(5) . . ?
C77 C76 C75 123.3(5) . . ?
C76 C77 C28 119.4(5) . . ?
C19 C78 C27 122.1(5) . . ?
C18 C79 C80 120.0(5) . . ?
C81 C80 C79 120.6(5) . . ?
C80 C81 C16 119.3(5) . . ?
C83 C82 C10 120.3(6) . . ?
C82 C83 C84 120.2(6) . . ?
C8 C84 C83 121.2(6) . . ?
C88 S7 C85 97.0(3) . . ?
C86 S8 C85 98.3(3) . . ?
C107 S9 C106 100.8(3) . . ?
C109 S10 C106 100.7(3) . . ?
C126 S11 C127 97.3(7) . . ?
C129 S12 C126 96.0(8) . . ?
C95 N7 C94 114.8(4) . . ?
C100 N8 C99 107.9(3) . . ?
C119 N10 C120 103.83(10) . . ?
C135 N11 C134 118.4(5) . . ?
C148 N12 C149 103.76(10) . . ?
S8 C85 S7 113.9(3) . . ?
C89 C85 S7 109.8(4) . . ?
C89 C85 S8 108.6(4) . . ?
C87 C86 S8 115.3(5) . . ?
C88 C87 C86 113.1(5) . . ?
C87 C88 S7 114.6(4) . . ?
C90 C89 C85 119.3(5) . . ?
C90 C89 C153 120.1(5) . . ?
C153 C89 C85 120.5(4) . . ?
C89 C90 C91 120.0(5) . . ?
C90 C91 C92 119.8(4) . . ?
C154 C91 C90 118.2(5) . . ?
C154 C91 C92 121.9(4) . . ?
C93 C92 C91 118.4(4) . . ?
C168 C92 C91 122.9(5) . . ?
C168 C92 C93 118.7(5) . . ?
C94 C93 C92 121.1(5) . . ?
C93 C94 N7 120.3(4) . . ?
C93 C94 C166 119.7(5) . . ?
C166 C94 N7 119.9(4) . . ?
N7 C95 C96 124.0(5) . . ?
C97 C96 C95 123.9(5) . . ?
C138 C96 C95 116.9(4) . . ?
C138 C96 C97 119.2(5) . . ?
C98 C97 C96 120.3(5) . . ?
C97 C98 C99 116.2(5) . . ?
C137 C98 C97 120.2(5) . . ?
C137 C98 C99 123.6(5) . . ?
N8 C99 C98 117.0(4) . . ?
N8 C100 C101 126.4(4) . . ?
N8 C100 C165 118.2(5) . . ?
C101 C100 C165 114.6(4) . . ?
C100 C101 C102 124.0(5) . . ?
C101 C102 C103 117.2(5) . . ?
C163 C102 C101 118.5(5) . . ?
C163 C102 C103 124.3(5) . . ?
C104 C103 C102 120.6(6) . . ?
C162 C103 C102 120.1(5) . . ?
C162 C103 C104 119.2(5) . . ?
C105 C104 C103 119.9(6) . . ?
C104 C105 C106 121.4(6) . . ?
C110 C105 C104 119.7(6) . . ?
C110 C105 C106 118.9(6) . . ?
S10 C106 S9 113.8(3) . . ?
C105 C106 S9 108.4(5) . . ?
C105 C106 S10 104.8(5) . . ?
C108 C107 S9 113.0(5) . . ?
C107 C108 C109 111.7(6) . . ?
C108 C109 S10 115.0(6) . . ?
C105 C110 C111 121.9(6) . . ?
C110 C111 C112 121.1(6) . . ?
C162 C111 C110 117.4(6) . . ?
C162 C111 C112 121.4(6) . . ?
C113 C112 C111 122.1(6) . . ?
C113 C112 C161 119.4(7) . . ?
C161 C112 C111 118.5(8) . . ?
C112 C113 C114 122.3(7) . . ?
N9 C114 C159 127.2(7) . . ?
C113 C114 N9 116.1(7) . . ?
C113 C114 C159 116.6(8) . . ?
N9 C115 C116 98.0(6) . . ?
C117 C116 C115 123.3(12) . . ?
C158 C116 C115 119.4(12) . . ?
C158 C116 C117 117.3(13) . . ?
C116 C117 C118 125.7(12) . . ?
C117 C118 C119 116.8(13) . . ?
C117 C118 C146 116.8(9) . . ?
C146 C118 C119 126.2(13) . . ?
N10 C119 C118 104.2(7) . . ?
N10 C120 C145 113.4(6) . . ?
C121 C120 N10 127.5(5) . . ?
C121 C120 C145 118.9(5) . . ?
C120 C121 C122 123.1(6) . . ?
C121 C122 C123 120.7(6) . . ?
C143 C122 C121 118.3(7) . . ?
C143 C122 C123 120.9(6) . . ?
C124 C123 C122 120.1(6) . . ?
C124 C123 C142 118.1(6) . . ?
C142 C123 C122 121.8(6) . . ?
C123 C124 C125 120.7(7) . . ?
C124 C125 C126 121.6(8) . . ?
C130 C125 C124 118.6(7) . . ?
C130 C125 C126 119.8(8) . . ?
S11 C126 S12 113.9(5) . . ?
C125 C126 S11 109.3(7) . . ?
C125 C126 S12 103.5(9) . . ?
C128 C127 S11 113.2(9) . . ?
C127 C128 C129 120.4(13) . . ?
C128 C129 S12 112.1(9) . . ?
C131 C130 C125 121.3(7) . . ?
C130 C131 C132 119.9(6) . . ?
C130 C131 C142 120.3(6) . . ?
C142 C131 C132 119.8(6) . . ?
C133 C132 C131 119.7(6) . . ?
C133 C132 C141 118.4(6) . . ?
C141 C132 C131 121.9(6) . . ?
C132 C133 C134 121.5(6) . . ?
C133 C134 N11 123.5(5) . . ?
C133 C134 C139 118.6(5) . . ?
C139 C134 N11 117.9(5) . . ?
N11 C135 C136 121.8(5) . . ?
C137 C136 C135 120.6(5) . . ?
C137 C136 C138 118.6(5) . . ?
C138 C136 C135 120.8(5) . . ?
C98 C137 C136 120.6(5) . . ?
C96 C138 C136 121.2(5) . . ?
C140 C139 C134 120.3(6) . . ?
C139 C140 C141 119.3(6) . . ?
C140 C141 C132 121.8(7) . . ?
C131 C142 C123 121.0(6) . . ?
C122 C143 C144 119.6(8) . . ?
C145 C144 C143 122.0(7) . . ?
C144 C145 C120 117.9(6) . . ?
C147 C146 C118 115.5(10) . . ?
C146 C147 C148 114.5(8) . . ?
C158 C147 C146 121.3(9) . . ?
C158 C147 C148 124.1(8) . . ?
N12 C148 C147 94.3(5) . . ?
N12 C149 C150 114.8(5) . . ?
C157 C149 N12 133.7(6) . . ?
C157 C149 C150 111.4(5) . . ?
C151 C150 C149 125.4(6) . . ?
C150 C151 C152 120.7(5) . . ?
C150 C151 C155 118.2(6) . . ?
C155 C151 C152 121.1(5) . . ?
C153 C152 C151 120.7(5) . . ?
C154 C152 C151 120.8(5) . . ?
C154 C152 C153 118.5(5) . . ?
C152 C153 C89 120.5(5) . . ?
C152 C154 C91 122.6(5) . . ?
C156 C155 C151 120.0(7) . . ?
C155 C156 C157 120.0(7) . . ?
C149 C157 C156 124.9(7) . . ?
C116 C158 C147 123.0(11) . . ?
C160 C159 C114 120.1(9) . . ?
C159 C160 C161 124.9(10) . . ?
C160 C161 C112 116.7(9) . . ?
C103 C162 C111 121.7(6) . . ?
C164 C163 C102 120.5(5) . . ?
C163 C164 C165 121.1(5) . . ?
C164 C165 C100 121.0(5) . . ?
C94 C166 C167 119.4(5) . . ?
C168 C167 C166 120.2(5) . . ?
C167 C168 C92 120.8(5) . . ?
C172 O1 C169 108.0(5) . . ?
O1 C169 C170 104.7(6) . . ?
C169 C170 C171 105.9(7) . . ?
C170 C171 C172 105.5(7) . . ?
O1 C172 C171 107.7(6) . . ?
C173 O2 C176 109.7(9) . . ?
O2 C173 C174 107.4(9) . . ?
C173 C174 C175 106.3(9) . . ?
C174 C175 C176 99.1(8) . . ?
O2 C176 C175 107.9(9) . . ?
C180 O3 C177 115.1(10) . . ?
C178 C177 O3 107.8(14) . . ?
C177 C178 C179 103.0(13) . . ?
C178 C179 C180 98.9(9) . . ?
O3 C180 C179 100.0(11) . . ?

loop_
_geom_bond_atom_site_label_1
_geom_bond_atom_site_label_2
_geom_bond_distance
_geom_bond_site_symmetry_2
_geom_bond_publ_flag
S1 C1 1.808(6) . ?
S1 C4 1.818(6) . ?
S2 C1 1.799(6) . ?
S2 C2 1.803(7) . ?
S3 C22 1.797(6) . ?
S3 C23 1.809(7) . ?
S4 C22 1.804(7) . ?
S4 C25 1.820(8) . ?
S5 C42 1.807(6) . ?
S5 C43 1.821(8) . ?
S6 C42 1.805(6) . ?
S6 C45 1.817(7) . ?
N1 C10 1.422(7) . ?
N1 C11 1.222(7) . ?
N2 C15 1.285(7) . ?
N2 C16 1.420(6) . ?
N3 C30 1.3997(10) . ?
N3 C31 1.447(7) . ?
N4 C35 1.3969(10) . ?
N4 C36 1.3984(7) . ?
N5 C50 1.406(6) . ?
N5 C51 1.3977(10) . ?
N6 C64 1.3970(10) . ?
N6 C65 1.3975(10) . ?
N9 C114 1.3994(10) . ?
N9 C115 1.3995(10) . ?
C1 C5 1.494(7) . ?
C2 C3 1.528(10) . ?
C3 C4 1.515(10) . ?
C5 C6 1.403(8) . ?
C5 C69 1.391(7) . ?
C6 C7 1.388(7) . ?
C7 C8 1.482(8) . ?
C7 C70 1.397(7) . ?
C8 C9 1.411(8) . ?
C8 C84 1.376(8) . ?
C9 C10 1.371(8) . ?
C10 C82 1.380(8) . ?
C11 C12 1.484(8) . ?
C12 C13 1.392(8) . ?
C12 C53 1.394(8) . ?
C13 C14 1.371(7) . ?
C14 C15 1.459(8) . ?
C14 C54 1.402(7) . ?
C16 C17 1.376(7) . ?
C16 C81 1.412(7) . ?
C17 C18 1.391(7) . ?
C18 C19 1.508(7) . ?
C18 C79 1.382(8) . ?
C19 C20 1.380(7) . ?
C19 C78 1.377(7) . ?
C20 C21 1.381(8) . ?
C21 C22 1.535(7) . ?
C21 C26 1.381(8) . ?
C23 C24 1.508(12) . ?
C24 C25 1.506(12) . ?
C26 C27 1.400(7) . ?
C27 C28 1.468(7) . ?
C27 C78 1.400(7) . ?
C28 C29 1.394(7) . ?
C28 C77 1.412(7) . ?
C29 C30 1.390(7) . ?
C30 C75 1.393(7) . ?
C31 C32 1.514(7) . ?
C32 C33 1.389(7) . ?
C32 C74 1.376(7) . ?
C33 C34 1.395(8) . ?
C34 C35 1.658(7) . ?
C34 C62 1.400(8) . ?
C36 C37 1.338(7) . ?
C36 C61 1.515(7) . ?
C37 C38 1.388(7) . ?
C38 C39 1.468(7) . ?
C38 C59 1.409(7) . ?
C39 C40 1.402(7) . ?
C39 C58 1.401(7) . ?
C40 C41 1.386(7) . ?
C41 C42 1.494(7) . ?
C41 C46 1.403(7) . ?
C43 C44 1.477(12) . ?
C44 C45 1.518(12) . ?
C46 C47 1.398(7) . ?
C47 C48 1.487(7) . ?
C47 C58 1.391(7) . ?
C48 C49 1.390(7) . ?
C48 C57 1.393(8) . ?
C49 C50 1.391(7) . ?
C50 C55 1.399(8) . ?
C51 C52 1.430(7) . ?
C52 C53 1.398(7) . ?
C52 C54 1.383(7) . ?
C55 C56 1.358(9) . ?
C56 C57 1.388(9) . ?
C59 C60 1.393(8) . ?
C60 C61 1.367(8) . ?
C62 C63 1.391(8) . ?
C63 C64 1.649(8) . ?
C63 C74 1.392(8) . ?
C65 C66 1.314(7) . ?
C65 C73 1.524(8) . ?
C66 C67 1.388(7) . ?
C67 C68 1.499(7) . ?
C67 C71 1.394(8) . ?
C68 C69 1.403(7) . ?
C68 C70 1.368(8) . ?
C71 C72 1.396(8) . ?
C72 C73 1.361(9) . ?
C75 C76 1.400(7) . ?
C76 C77 1.352(8) . ?
C79 C80 1.398(7) . ?
C80 C81 1.362(7) . ?
C82 C83 1.372(8) . ?
C83 C84 1.385(8) . ?
S7 C85 1.822(5) . ?
S7 C88 1.811(6) . ?
S8 C85 1.799(5) . ?
S8 C86 1.795(6) . ?
S9 C106 1.838(6) . ?
S9 C107 1.802(7) . ?
S10 C106 1.777(7) . ?
S10 C109 1.765(8) . ?
S11 C126 1.749(11) . ?
S11 C127 1.790(12) . ?
S12 C126 1.868(14) . ?
S12 C129 1.851(14) . ?
N7 C94 1.418(6) . ?
N7 C95 1.267(6) . ?
N8 C99 1.3957(10) . ?
N8 C100 1.328(6) . ?
N10 C119 1.3988(10) . ?
N10 C120 1.3986(10) . ?
N11 C134 1.402(7) . ?
N11 C135 1.280(7) . ?
N12 C148 1.3987(10) . ?
N12 C149 1.4001(10) . ?
C85 C89 1.504(7) . ?
C86 C87 1.517(9) . ?
C87 C88 1.504(9) . ?
C89 C90 1.388(7) . ?
C89 C153 1.394(7) . ?
C90 C91 1.408(7) . ?
C91 C92 1.487(7) . ?
C91 C154 1.384(7) . ?
C92 C93 1.408(7) . ?
C92 C168 1.383(7) . ?
C93 C94 1.383(7) . ?
C94 C166 1.388(7) . ?
C95 C96 1.460(7) . ?
C96 C97 1.397(7) . ?
C96 C138 1.385(7) . ?
C97 C98 1.390(7) . ?
C98 C99 1.509(7) . ?
C98 C137 1.385(7) . ?
C100 C101 1.396(7) . ?
C100 C165 1.460(7) . ?
C101 C102 1.396(7) . ?
C102 C103 1.512(8) . ?
C102 C163 1.389(8) . ?
C103 C104 1.391(8) . ?
C103 C162 1.379(8) . ?
C104 C105 1.380(8) . ?
C105 C106 1.521(9) . ?
C105 C110 1.367(9) . ?
C107 C108 1.525(10) . ?
C108 C109 1.547(11) . ?
C110 C111 1.391(9) . ?
C111 C112 1.494(10) . ?
C111 C162 1.386(8) . ?
C112 C113 1.386(10) . ?
C112 C161 1.428(10) . ?
C113 C114 1.393(9) . ?
C114 C159 1.436(12) . ?
C115 C116 1.648(16) . ?
C116 C117 1.349(16) . ?
C116 C158 1.334(14) . ?
C117 C118 1.359(16) . ?
C118 C119 1.665(12) . ?
C118 C146 1.463(15) . ?
C120 C121 1.338(9) . ?
C120 C145 1.438(9) . ?
C121 C122 1.379(9) . ?
C122 C123 1.504(9) . ?
C122 C143 1.377(9) . ?
C123 C124 1.387(10) . ?
C123 C142 1.411(9) . ?
C124 C125 1.406(11) . ?
C125 C126 1.541(13) . ?
C125 C130 1.387(10) . ?
C127 C128 1.475(18) . ?
C128 C129 1.536(19) . ?
C130 C131 1.361(9) . ?
C131 C132 1.494(9) . ?
C131 C142 1.365(9) . ?
C132 C133 1.376(8) . ?
C132 C141 1.381(9) . ?
C133 C134 1.385(8) . ?
C134 C139 1.404(8) . ?
C135 C136 1.451(7) . ?
C136 C137 1.394(7) . ?
C136 C138 1.406(7) . ?
C139 C140 1.378(9) . ?
C140 C141 1.376(10) . ?
C143 C144 1.392(11) . ?
C144 C145 1.352(10) . ?
C146 C147 1.418(12) . ?
C147 C148 1.760(12) . ?
C147 C158 1.352(12) . ?
C149 C150 1.465(8) . ?
C149 C157 1.381(11) . ?
C150 C151 1.369(8) . ?
C151 C152 1.483(7) . ?
C151 C155 1.383(9) . ?
C152 C153 1.388(7) . ?
C152 C154 1.381(7) . ?
C155 C156 1.382(10) . ?
C156 C157 1.391(11) . ?
C159 C160 1.326(13) . ?
C160 C161 1.372(13) . ?
C163 C164 1.373(8) . ?
C164 C165 1.378(8) . ?
C166 C167 1.409(8) . ?
C167 C168 1.382(8) . ?
O1 C169 1.433(8) . ?
O1 C172 1.386(8) . ?
C169 C170 1.448(11) . ?
C170 C171 1.461(12) . ?
C171 C172 1.466(11) . ?
O2 C173 1.317(12) . ?
O2 C176 1.373(14) . ?
C173 C174 1.448(13) . ?
C174 C175 1.462(13) . ?
C175 C176 1.564(15) . ?
O3 C177 1.421(12) . ?
O3 C180 1.343(12) . ?
C177 C178 1.403(17) . ?
C178 C179 1.533(19) . ?
C179 C180 1.664(17) . ?

loop_
_smtbx_masks_void_nr
_smtbx_masks_void_average_x
_smtbx_masks_void_average_y
_smtbx_masks_void_average_z
_smtbx_masks_void_volume
_smtbx_masks_void_count_electrons
_smtbx_masks_void_content
1 0.000 -0.739 -0.210 5154.7 801.9 ?
2 0.181 0.325 0.343 7.4 0.0 ?
3 0.181 0.675 0.843 7.4 0.0 ?
4 0.231 0.165 0.269 177.8 33.0 ?
5 0.231 0.835 0.769 177.8 33.0 ?
6 0.250 0.250 0.000 413.1 79.7 ?
7 0.250 -0.250 0.500 413.1 79.7 ?
8 0.269 0.335 0.731 177.8 32.3 ?
9 0.269 0.665 0.231 177.8 32.3 ?
10 0.319 0.175 0.657 7.4 0.0 ?
11 0.319 0.825 0.157 7.4 0.0 ?
12 0.500 -0.244 -0.787 5154.7 801.9 ?
13 0.681 0.175 0.843 7.4 0.0 ?
14 0.681 0.825 0.343 7.4 0.0 ?
15 0.731 0.335 0.769 177.8 33.0 ?
16 0.731 0.665 0.269 177.8 33.0 ?
17 0.750 0.750 0.000 413.1 79.6 ?
18 0.750 0.250 0.500 413.1 79.6 ?
19 0.769 0.165 0.231 177.8 32.3 ?
20 0.769 0.835 0.731 177.8 32.2 ?
21 0.819 0.325 0.157 7.4 0.0 ?
22 0.819 0.675 0.657 7.4 0.0 ?
